data_4128194
loop_
_publ_author_name
'Wang, Jia-Qi'
'Guan, Zong-Jie'
'Liu, Wen-Di'
'Yang, Yang'
'Wang, Quan-Ming'

_publ_section_title
;
 Chiroptical Activity Enhancement via Structural Control: The Chiral
 Synthesis and Reversible Interconversion of Two Intrinsically Chiral Gold
 Nanoclusters.
;
_journal_issue 6
_journal_name_full 'Journal of the American Chemical Society'
_journal_page_first 2384
_journal_page_last 2390
_journal_paper_doi 10.1021/jacs.8b11096
_journal_volume 141
_journal_year 2019
_chemical_formula_moiety 'C176 H128 Au9 P8'
_chemical_formula_sum 'C182 H128 Au9 F9 O6 P8'
_chemical_formula_weight 4602.29
_space_group_crystal_system monoclinic
_space_group_IT_number 4
_space_group_name_Hall 'P 2yb'
_space_group_name_H-M_alt 'P 1 21 1'
_symmetry_space_group_name_Hall 'P 2yb'
_symmetry_space_group_name_H-M 'P 1 21 1'
_atom_sites_solution_hydrogens geom
_atom_sites_solution_primary dual
_audit_creation_date 2018-09-15
_audit_creation_method
;
Olex2 1.2
(compiled 2016.09.09 svn.r3337 for OlexSys, GUI svn.r5227)
;
_cell_angle_alpha 90
_cell_angle_beta 98.414(2)
_cell_angle_gamma 90
_cell_formula_units_Z 4
_cell_length_a 17.4001(3)
_cell_length_b 35.5243(5)
_cell_length_c 30.5610(6)
_cell_measurement_reflns_used 65201
_cell_measurement_temperature 99.99(16)
_cell_measurement_theta_max 76.4220
_cell_measurement_theta_min 3.9780
_cell_volume 18687.2(6)
_computing_cell_refinement 'CrysAlisPro 1.171.39.7e (Rigaku OD, 2015)'
_computing_data_collection 'CrysAlisPro 1.171.39.7e (Rigaku OD, 2015)'
_computing_data_reduction 'CrysAlisPro 1.171.39.7e (Rigaku OD, 2015)'
_computing_molecular_graphics 'Olex2 (Dolomanov et al., 2009)'
_computing_publication_material 'Olex2 (Dolomanov et al., 2009)'
_computing_structure_refinement 'ShelXL (Sheldrick, 2015)'
_computing_structure_solution 'ShelXT (Sheldrick, 2015)'
_diffrn_ambient_environment N~2~
_diffrn_ambient_temperature 99.99(16)
_diffrn_detector 'CCD plate'
_diffrn_detector_area_resol_mean 5.2137
_diffrn_detector_type AtlasS2
_diffrn_measured_fraction_theta_full 0.995
_diffrn_measured_fraction_theta_max 0.995
_diffrn_measurement_details
;
List of Runs (angles in degrees, time in seconds):

  # Type    Start    End  Width  t~exp~   \w     \q     \k     \f   Frames
--------------------------------------------------------------------------
  1  \w   -114.00 -20.00   1.00    3.00    --  -40.81 -38.00 -90.00   94
  2  \w    -95.00 -13.00   1.00    3.00    --  -40.81 -19.00 150.00   82
  3  \w     23.00  61.00   1.00    3.00    --   40.81-125.00  90.00   38
  4  \w     26.00  51.00   1.00    3.00    --   40.81-125.00-180.00   25
  5  \w     22.00 108.00   1.00    9.00    --  100.91 -95.00   0.00   86
  6  \w     75.00 124.00   1.00    9.00    --  100.91 -45.00-180.00   49
  7  \w     32.00  57.00   1.00    9.00    --  100.91-125.00 -60.00   25
  8  \w     75.00 154.00   1.00    9.00    --  100.91  45.00  90.00   79
  9  \w    116.00 168.00   1.00    9.00    --  100.91 125.00   0.00   52
 10  \w     78.00 119.00   1.00    9.00    --  100.91-125.00 -60.00   41
 11  \w     74.00 150.00   1.00    9.00    --  100.91  30.00-120.00   76
 12  \w     75.00 102.00   1.00    9.00    --  100.91 -30.00 -60.00   27
 13  \w    -69.00  31.00   1.00    3.00    --  -40.81  57.00   0.00  100
 14  \w     20.00  58.00   1.00    3.00    --   40.81  38.00 -30.00   38
 15  \w     59.00  88.00   1.00    3.00    --   40.81  77.00  90.00   29
 16  \w     46.00 106.00   1.00    3.00    --   40.81  77.00-120.00   60
 17  \w      1.00  79.00   1.00    3.00    --   40.81 -99.00-180.00   78
 18  \w     48.00 111.00   1.00    3.00    --   40.81  57.00   0.00   63
 19  \w     13.00  41.00   1.00    3.00    --   40.81  57.00   0.00   28
 20  \w     73.00 117.00   1.00    3.00    --   40.81  77.00  30.00   44
 21  \w     72.00 112.00   1.00    3.00    --   40.81  38.00 -30.00   40
 22  \w      9.00  80.00   1.00    3.00    --   40.81  77.00 150.00   71
 23  \w      1.00  49.00   1.00    3.00    --   40.81 -99.00 -90.00   48
 24  \w      8.00  38.00   1.00    3.00    --   40.81  77.00-120.00   30
 25  \w      8.00  55.00   1.00    3.00    --   40.81  77.00  90.00   47
 26  \w      8.00  64.00   1.00    3.00    --   40.81  77.00  30.00   56
 27  \w      3.00  28.00   1.00    3.00    --   40.81  91.00 -97.97   25
 28  \w     79.00 105.00   1.00    9.00    --  111.58  77.00-150.00   26
 29  \w     79.00 105.00   1.00    9.00    --  111.58  77.00-180.00   26
 30  \w     82.00 118.00   1.00    9.00    --  111.58  61.00-180.00   36
 31  \w     82.00 108.00   1.00    9.00    --  111.58  61.00 -90.00   26
 32  \w     82.00 140.00   1.00    9.00    --  111.58  61.00 150.00   58
 33  \w    122.00 177.00   1.00    9.00    --  111.58  77.00  90.00   55
 34  \w     82.00 107.00   1.00    9.00    --  111.58  61.00   0.00   25
 35  \w     79.00 165.00   1.00    9.00    --  111.58  77.00 150.00   86
 36  \w     79.00 104.00   1.00    9.00    --  111.58  77.00   0.00   25
 37  \w    114.00 166.00   1.00    9.00    --  111.58  77.00   0.00   52
 38  \w     79.00 106.00   1.00    9.00    --  111.58  77.00 -60.00   27
 39  \w     79.00 105.00   1.00    9.00    --  111.58  77.00 -30.00   26
 40  \w    145.00 177.00   1.00    9.00    --  111.58  77.00-180.00   32
 41  \w     82.00 108.00   1.00    9.00    --  111.58  61.00  90.00   26
 42  \w    144.00 170.00   1.00    9.00    --  111.58  77.00-150.00   26
 43  \w     82.00 137.00   1.00    9.00    --  111.58  61.00  30.00   55
 44  \w     82.00 108.00   1.00    9.00    --  111.58  61.00 120.00   26
 45  \w    148.00 176.00   1.00    9.00    --  111.58  61.00 -60.00   28
 46  \w     82.00 107.00   1.00    9.00    --  111.58  61.00-120.00   25
 47  \w     79.00 105.00   1.00    9.00    --  111.58  77.00  90.00   26
 48  \w     79.00 149.00   1.00    9.00    --  111.58  77.00  30.00   70
 49  \w    123.00 140.00   1.00    9.00    --  111.58  77.00  60.00   17
;
_diffrn_measurement_device 'four-circle diffractometer'
_diffrn_measurement_device_type 'SuperNova, Dual, Cu at home/near, AtlasS2'
_diffrn_measurement_method '\w scans'
_diffrn_orient_matrix_type 'CrysAlisPro convention (1999,Acta A55,543-557)'
_diffrn_orient_matrix_UB_11 -0.0440712000
_diffrn_orient_matrix_UB_12 -0.0325532000
_diffrn_orient_matrix_UB_13 0.0185436000
_diffrn_orient_matrix_UB_21 0.0750005000
_diffrn_orient_matrix_UB_22 -0.0117259000
_diffrn_orient_matrix_UB_23 0.0301420000
_diffrn_orient_matrix_UB_31 -0.0211565000
_diffrn_orient_matrix_UB_32 0.0261098000
_diffrn_orient_matrix_UB_33 0.0366882000
_diffrn_radiation_monochromator mirror
_diffrn_radiation_probe x-ray
_diffrn_radiation_type CuK\a
_diffrn_radiation_wavelength 1.54184
_diffrn_reflns_av_R_equivalents 0.0980
_diffrn_reflns_av_unetI/netI 0.0958
_diffrn_reflns_Laue_measured_fraction_full 0.995
_diffrn_reflns_Laue_measured_fraction_max 0.995
_diffrn_reflns_limit_h_max 16
_diffrn_reflns_limit_h_min -19
_diffrn_reflns_limit_k_max 40
_diffrn_reflns_limit_k_min -40
_diffrn_reflns_limit_l_max 35
_diffrn_reflns_limit_l_min -35
_diffrn_reflns_number 176380
_diffrn_reflns_point_group_measured_fraction_full 0.978
_diffrn_reflns_point_group_measured_fraction_max 0.978
_diffrn_reflns_theta_full 61.999
_diffrn_reflns_theta_max 61.999
_diffrn_reflns_theta_min 3.576
_diffrn_source 'micro-focus sealed X-ray tube'
_diffrn_source_type 'SuperNova (Cu) X-ray Source'
_exptl_absorpt_coefficient_mu 14.039
_exptl_absorpt_correction_T_max 1.00000
_exptl_absorpt_correction_T_min 0.21948
_exptl_absorpt_correction_type multi-scan
_exptl_absorpt_process_details
;
CrysAlisPro 1.171.39.7e (Rigaku Oxford Diffraction, 2015)
Empirical absorption correction using spherical harmonics,
 implemented in SCALE3 ABSPACK scaling algorithm.
;
_exptl_crystal_colour 'dark red'
_exptl_crystal_colour_modifier dark
_exptl_crystal_colour_primary red
_exptl_crystal_density_diffrn 1.636
_exptl_crystal_description block
_exptl_crystal_F_000 8720
_exptl_crystal_size_max 0.2
_exptl_crystal_size_mid 0.08
_exptl_crystal_size_min 0.04
_platon_squeeze_details
;
;
_refine_diff_density_max 11.162
_refine_diff_density_min -3.866
_refine_diff_density_rms 0.590
_refine_ls_abs_structure_details
;
 Flack x determined using 18764 quotients [(I+)-(I-)]/[(I+)+(I-)]
 (Parsons, Flack and Wagner, Acta Cryst. B69 (2013) 249-259).
;
_refine_ls_abs_structure_Flack 0.108(7)
_refine_ls_extinction_method none
_refine_ls_goodness_of_fit_ref 1.038
_refine_ls_hydrogen_treatment constr
_refine_ls_matrix_type full
_refine_ls_number_parameters 1134
_refine_ls_number_reflns 57490
_refine_ls_number_restraints 585
_refine_ls_restrained_S_all 1.043
_refine_ls_R_factor_all 0.1502
_refine_ls_R_factor_gt 0.1441
_refine_ls_shift/su_max 0.000
_refine_ls_shift/su_mean 0.000
_refine_ls_structure_factor_coef Fsqd
_refine_ls_weighting_details 'w=1/[\s^2^(Fo^2^)+(0.1831P)^2^+2624.9500P] where P=(Fo^2^+2Fc^2^)/3'
_refine_ls_weighting_scheme calc
_refine_ls_wR_factor_gt 0.3511
_refine_ls_wR_factor_ref 0.3562
_reflns_Friedel_coverage 0.931
_reflns_Friedel_fraction_full 0.961
_reflns_Friedel_fraction_max 0.961
_reflns_number_gt 51849
_reflns_number_total 57490
_reflns_threshold_expression 'I > 2\s(I)'
_cod_data_source_file ja8b11096_si_004.cif
_cod_data_source_block wjq294a4-1
_cod_database_code 4128194
_chemical_oxdiff_formula 'C11 H10 N O'
_shelx_space_group_comment
;
The symmetry employed for this shelxl refinement is uniquely defined
by the following loop, which should always be used as a source of
symmetry information in preference to the above space-group names.
They are only intended as comments.
;
_reflns_odcompleteness_completeness 99.17
_reflns_odcompleteness_iscentric 1
_reflns_odcompleteness_theta 68.13
_olex2_refinement_description
;
1. Fixed Uiso
 At 1.2 times of:
  All C(H) groups
2. Restrained distances
 C311-P3
 1.812 with sigma of 0.02
 C15T-C15U
 1.39 with sigma of 0.02
 Au13-Au14 = C15V-C15T
 2.36 with sigma of 0.02
 C15G-P15
 1.8912 with sigma of 0.02
 C16P-C16Q
 1.39 with sigma of 0.02
 C16U-C16T
 1.39 with sigma of 0.02
 C16S-C16T
 1.39 with sigma of 0.02
 C16T-C16Q
 2.78 with sigma of 0.02
 C16P-C16S
 2.78 with sigma of 0.02
 C16Q-C16T
 2.78 with sigma of 0.02
 C436-C439
 2.78 with sigma of 0.02
 C437-C434
 2.78 with sigma of 0.02
 C435-C438
 2.78 with sigma of 0.02
 C438-C439
 1.39 with sigma of 0.02
 C435-C434
 1.39 with sigma of 0.02
 C435-C436
 1.39 with sigma of 0.02
 C438-C437
 1.39 with sigma of 0.02
 C11T-C11Q
 2.78 with sigma of 0.02
 C14T-C14Q
 2.78 with sigma of 0.02
 C736-C739
 2.78 with sigma of 0.02
 C735-C738
 2.78 with sigma of 0.02
 C734-C735
 1.39 with sigma of 0.02
 C736-C735
 1.39 with sigma of 0.02
 C737-C738
 1.39 with sigma of 0.02
 C10S-C10T
 1.39 with sigma of 0.02
 C10Q-C10T
 2.78 with sigma of 0.02
 C13S-C13P
 2.78 with sigma of 0.001
 C13R-C13U
 2.78 with sigma of 0.001
 C13Q-C13T
 2.78 with sigma of 0.001
 C13T-C13S
 1.39 with sigma of 0.001
 C13R-C13Q
 1.39 with sigma of 0.001
 C13R-C13S
 1.39 with sigma of 0.001
 C13P-C13Q
 1.39 with sigma of 0.001
 C13T-C13U
 1.39 with sigma of 0.001
 C635-C638
 2.78 with sigma of 0.001
 C12S-C12P
 2.78 with sigma of 0.001
 C12R-C12U
 2.78 with sigma of 0.001
 C12T-C12Q
 2.78 with sigma of 0.001
 C12Q-C12P
 1.39 with sigma of 0.001
 C12Q-C12R
 1.39 with sigma of 0.001
 C12R-C12S
 1.39 with sigma of 0.001
 C12T-C12S
 1.39 with sigma of 0.001
 C12U-C12T
 1.39 with sigma of 0.001
 C11Q-C11P
 1.39 with sigma of 0.02
 C11T-C11U
 1.39 with sigma of 0.02
 C11S-C11P
 2.78 with sigma of 0.02
 C11Q-C11R
 1.39 with sigma of 0.02
 C11R-C11S
 1.39 with sigma of 0.02
 C11U-C11R
 2.78 with sigma of 0.02
 C835-C838
 2.78 with sigma of 0.001
 C837-C834
 2.78 with sigma of 0.001
 C836-C839
 2.78 with sigma of 0.001
 C839-C838
 1.39 with sigma of 0.001
 C834-C835
 1.39 with sigma of 0.001
 C837-C838
 1.39 with sigma of 0.001
 C837-C836
 1.39 with sigma of 0.001
 C835-C836
 1.39 with sigma of 0.001
 C336-C339
 2.78 with sigma of 0.001
 C337-C334
 2.78 with sigma of 0.001
 C335-C338
 2.78 with sigma of 0.001
 C334-C335
 1.39 with sigma of 0.001
 C336-C335
 1.39 with sigma of 0.001
 C336-C337
 1.39 with sigma of 0.001
 C337-C338
 1.39 with sigma of 0.001
 C338-C339
 1.39 with sigma of 0.001
 C237-C234
 2.78 with sigma of 0.001
 C236-C239
 2.78 with sigma of 0.001
 C238-C235
 2.78 with sigma of 0.001
 C238-C239
 1.39 with sigma of 0.001
 C235-C234
 1.39 with sigma of 0.001
 C238-C237
 1.39 with sigma of 0.001
 C236-C237
 1.39 with sigma of 0.001
 C236-C235
 1.39 with sigma of 0.001
 C637-C634
 2.78 with sigma of 0.001
 C636-C639
 2.78 with sigma of 0.001
 C635-C634
 1.39 with sigma of 0.001
 C635-C636
 1.39 with sigma of 0.001
 C636-C637
 1.39 with sigma of 0.001
 C638-C637
 1.39 with sigma of 0.001
 C638-C639
 1.39 with sigma of 0.001
 C17Q-C17T
 2.78 with sigma of 0.02
 C316-C332
 3.68 with sigma of 0.02
 C440-C431 = C440-C439 = C440-C340
 1.58 with sigma of 0.02
 C15Q-C15R
 1.39 with sigma of 0.02
 C15R-C15U
 2.78 with sigma of 0.02
 C15S-C15P
 2.78 with sigma of 0.02
 C15T-C15Q
 2.78 with sigma of 0.02
 C15U-C15T
 1.39 with sigma of 0.02
 C15T-C15S
 1.39 with sigma of 0.02
 C15S-C15R
 1.39 with sigma of 0.02
 C15R-C15Q
 1.39 with sigma of 0.02
 C15Q-C15P
 1.39 with sigma of 0.02
 C14Q-C14T
 2.78 with sigma of 0.02
 C14R-C14Q
 1.39 with sigma of 0.02
 C15Q-C15T
 2.78 with sigma of 0.02
 C17T-C17Q
 2.78 with sigma of 0.02
 C136-C135
 1.39 with sigma of 0.001
 C17T-C17S
 1.39 with sigma of 0.02
 C17S-C17R
 1.39 with sigma of 0.02
 C17R-C17Q
 1.39 with sigma of 0.02
 C137-C136
 1.39 with sigma of 0.001
 C16S-C16R
 1.39 with sigma of 0.02
 C16Q-C16R
 1.39 with sigma of 0.02
 C16R-C16U
 2.78 with sigma of 0.02
 C10M-P10
 1.815 with sigma of 0.02
 C10P-C10Q
 1.39 with sigma of 0.02
 C10T-C10U
 1.39 with sigma of 0.02
 C10S-C10P
 2.78 with sigma of 0.02
 C10R-C10U
 2.78 with sigma of 0.02
 C11O-C10V
 4.37 with sigma of 0.02
 C11V-C10V
 1.54 with sigma of 0.02
 C10O-C11V
 4.32 with sigma of 0.02
 C10V-C11O
 4.32 with sigma of 0.02
 C537-C534
 2.78 with sigma of 0.02
 C537-C538
 1.39 with sigma of 0.02
 C136-C139
 2.78 with sigma of 0.02
 C135-C136 = C135-C134
 1.39 with sigma of 0.001
 C240-C140
 1.54 with sigma of 0.02
 C140-C233
 4.32 with sigma of 0.02
 C137-C134
 2.78 with sigma of 0.02
 C133-C240
 4.32 with sigma of 0.02
 C138-C135
 2.78 with sigma of 0.02
 C138-C137
 1.39 with sigma of 0.001
 C139-C138
 1.39 with sigma of 0.001
 C139-C137
 2.408 with sigma of 0.02
 C138-C136
 2.408 with sigma of 0.02
 C135-C139
 2.408 with sigma of 0.02
 C17P-C17Q
 1.39 with sigma of 0.02
 C17T-C17U
 1.39 with sigma of 0.02
 C17V-C16V
 1.58 with sigma of 0.02
 C17U-C17T
 1.39 with sigma of 0.02
 C17Q-C17P
 1.39 with sigma of 0.02
 C17P-C17R
 2.408 with sigma of 0.02
 C17Q-C17S
 2.408 with sigma of 0.02
 C17R-C17U
 2.408 with sigma of 0.02
 C17U-C17S
 2.408 with sigma of 0.02
 C17T-C17R
 2.408 with sigma of 0.02
 C17S-C17P
 2.78 with sigma of 0.02
 C535-C534
 1.39 with sigma of 0.02
 C538-C537
 1.39 with sigma of 0.02
 C539-C538
 1.39 with sigma of 0.02
 C535-C538
 2.78 with sigma of 0.02
 C534-C537
 2.78 with sigma of 0.02
 C535-C537
 2.408 with sigma of 0.02
 C536-C539
 2.78 with sigma of 0.02
 C536-C535
 1.39 with sigma of 0.02
 C537-C536
 1.39 with sigma of 0.02
 C539-C536
 2.78 with sigma of 0.02
 C534-C536
 2.408 with sigma of 0.02
 C539-C537
 2.408 with sigma of 0.02
 C14T-C14U
 1.39 with sigma of 0.02
 C14R-C14U
 2.78 with sigma of 0.02
 C14Q-C14P
 1.39 with sigma of 0.02
 C14U-C14T
 1.39 with sigma of 0.02
 C14T-C14R
 2.408 with sigma of 0.02
 C14R-C14P
 2.408 with sigma of 0.02
 C14S-C14P
 2.78 with sigma of 0.02
 C14S-C14R
 1.39 with sigma of 0.02
 C14T-C14S
 1.39 with sigma of 0.02
 C14U-C14S
 2.408 with sigma of 0.02
 C14S-C14Q
 2.408 with sigma of 0.02
 C223-C312
 3.42 with sigma of 0.02
 C737-C735
 2.408 with sigma of 0.02
 C736-C734
 2.408 with sigma of 0.02
 C735-C739
 2.408 with sigma of 0.02
 C734-C738
 2.408 with sigma of 0.02
 C737-C739
 2.408 with sigma of 0.02
 C15V-C14V
 1.54 with sigma of 0.02
 C225-C313
 2.9 with sigma of 0.02
 C312-P3 \\sim P3-C316
 with sigma of 0.02
 C412-P4 \\sim P4-C416
 with sigma of 0.02
 C15L-P15 \\sim P15-C15H
 with sigma of 0.02
 C10H-P10 \\sim P10-C10L
 with sigma of 0.02
 C16N-P16 \\sim P16-C16V
 with sigma of 0.02
 C15V-P15 \\sim P15-C15N
 with sigma of 0.02
 C13N-P13 \\sim P13-C13V
 with sigma of 0.02
 C10V-P10 \\sim P10-C10N
 with sigma of 0.02
 C10U-C11V \\sim C11V-C10M
 with sigma of 0.02
 C11M-C10V \\sim C10V-C11U
 with sigma of 0.02
 C540-P5 \\sim P5-C532
 with sigma of 0.02
 C132-P1 \\sim P1-C140
 with sigma of 0.02
 C326-P3 \\sim P3-C322
 with sigma of 0.02
 C740-P7 \\sim P7-C732
 with sigma of 0.02
 C14H-P14 \\sim P14-C14L
 with sigma of 0.02
 C14N-P14 \\sim P14-C14V
 with sigma of 0.02
 C226-P2 \\sim P2-C222
 with sigma of 0.02
3. Restrained planarity
 C10H, C10G, C10L, C10K, C10I
 with sigma of 0.1
 C611, C612, C613, C614, C615, C616
 with sigma of 0.1
 P3, C311, C316, C315, C314, C313, C312
 with sigma of 0.1
 P4, C411, C412, C413, C414, C415, C416
 with sigma of 0.1
 P8, C821, C822, C823, C824, C825, C826
 with sigma of 0.1
 C16V, C16M, C16N, C16O, C16P, C16U
 with sigma of 0.1
 C15L, C15G, C15H, C15I, C15J, C15K
 with sigma of 0.1
 P15, C15L, C15G, C15H, C15I, C15J, C15K
 with sigma of 0.1
 C438, C437, C436, C435, C431, C432, C433, C434, C439, C440
 with sigma of 0.1
 C737, C736, C738, C735, C734, C739
 with sigma of 0.1
 C638, C637, C636, C640, C639, C634, C633, C632, C631, C635
 with sigma of 0.1
 P10, C10A, C10B, C10C, C10D, C10E, C10F
 with sigma of 0.1
 P14, C14A, C14B, C14C, C14D, C14E, C14F
 with sigma of 0.1
 P16, C16A, C16B, C16C, C16D, C16E, C16F
 with sigma of 0.1
 C15Q, C15R, C15S, C15T, C15V, C15U, C15P, C15O, C15N, C15M
 with sigma of 0.1
 C16V, C16M, C16N, C16O, C16P, C16U, C16Q, C16R, C16S, C16T
 with sigma of 0.1
 C11V, C11O, C10P, C10U, C10V, C10M, C10N, C10O, C10Q, C10R, C10S, C10T
 with sigma of 0.1
 C11V, C11O, C10V, C10O
 with sigma of 0.1
 P3, C340, C339, C334, C333, C332, C331, C337, C338, C336, C335
 with sigma of 0.1
 C240, C233, C140, C133
 with sigma of 0.1
 P3, C322, C321, C326, C325, C324, C323
 with sigma of 0.1
 C135, C138, C136, C140, C131, C132, C133, C134, C139, C137
 with sigma of 0.1
 P1, C135, C138, C136, C140, C131, C132, C133, C134, C139, C137
 with sigma of 0.1
 C16V, C16O, C17Q, C17R, C17S, C17T, C17N, C17M, C17U, C17P, C17O
 with sigma of 0.1
 C17Q, C17R, C17S, C17T, C17N, C17M, C17V, C17U, C17P, C17O
 with sigma of 0.1
 C531, C540, C539, C534, C533, C532, C538, C537, C536, C535
 with sigma of 0.1
 C14H, C14I, C14G, P14, C14L, C14J, C14K
 with sigma of 0.1
 C14T, C14R, C14S, C14V, C14U, C14P, C14O, C14N, C14M, C14Q
 with sigma of 0.1
 C221, P2, C226, C225, C222, C223, C224
 with sigma of 0.1
 C735, C736, C737, C738, C739, C734, C733, C732, C731, C740
 with sigma of 0.1
4. Uiso/Uaniso restraints and constraints
C511 \\sim C512 \\sim C513 \\sim C514 \\sim C515 \\sim C516: within 2A with
sigma of 0.01 and sigma for terminal atoms of 0.02
C611 \\sim C612 \\sim C613 \\sim C614 \\sim C615 \\sim C616: within 2A with
sigma of 0.01 and sigma for terminal atoms of 0.02
C311 \\sim C316 \\sim C315 \\sim C314 \\sim C313 \\sim C312: within 2A with
sigma of 0.01 and sigma for terminal atoms of 0.02
C811 \\sim C812 \\sim C813 \\sim C814 \\sim C815 \\sim C816: within 2A with
sigma of 0.01 and sigma for terminal atoms of 0.02
C10H \\sim C10G \\sim C10L \\sim C10K \\sim C10J \\sim C10I: within 2A with
sigma of 0.01 and sigma for terminal atoms of 0.02
C711 \\sim C716: within 2A with sigma of 0.01 and sigma for terminal atoms of
0.02
C438 \\sim C437 \\sim C436 \\sim C435 \\sim C431 \\sim C432 \\sim C433 \\sim
C434 \\sim C439 \\sim C440: within 2A with sigma of 0.01 and sigma for terminal
atoms of 0.02
C17G \\sim C17L \\sim C17K \\sim C17J \\sim C17I \\sim C17H: within 2A with
sigma of 0.01 and sigma for terminal atoms of 0.02
C740 \\sim C731 \\sim C732 \\sim C733 \\sim C734 \\sim C739: within 2A with
sigma of 0.01 and sigma for terminal atoms of 0.02
C737 \\sim C736 \\sim C738 \\sim C735 \\sim C740 \\sim C731 \\sim C732 \\sim
C733 \\sim C734 \\sim C739: within 2A with sigma of 0.01 and sigma for terminal
atoms of 0.02
C16A \\sim C16B \\sim C16C \\sim C16D \\sim C16E \\sim C16F: within 2A with
sigma of 0.01 and sigma for terminal atoms of 0.02
C621 \\sim C626 \\sim C625 \\sim C624 \\sim C623 \\sim C622: within 2A with
sigma of 0.01 and sigma for terminal atoms of 0.02
C14A \\sim C14B \\sim C14C \\sim C14D \\sim C14E \\sim C14F: within 2A with
sigma of 0.01 and sigma for terminal atoms of 0.02
C11V \\sim C11M \\sim C11N \\sim C11O \\sim C11P \\sim C11U \\sim C11T \\sim
C11S \\sim C11R \\sim C11Q: within 2A with sigma of 0.01 and sigma for terminal
atoms of 0.02
C240 \\sim C239 \\sim C234 \\sim C233 \\sim C232 \\sim C231 \\sim C235 \\sim
C236 \\sim C237 \\sim C238: within 2A with sigma of 0.01 and sigma for terminal
atoms of 0.02
C421 \\sim C426 \\sim C425 \\sim C424 \\sim C423 \\sim C422: within 2A with
sigma of 0.01 and sigma for terminal atoms of 0.02
P4 \\sim C421 \\sim C426 \\sim C425 \\sim C424 \\sim C423 \\sim C422: within 2A
with sigma of 0.001 and sigma for terminal atoms of 0.002
P3 \\sim C311 \\sim C316 \\sim C315 \\sim C314 \\sim C313 \\sim C312: within 2A
with sigma of 0.001 and sigma for terminal atoms of 0.002
P10 \\sim C10H \\sim C10G \\sim C10L \\sim C10K \\sim C10J \\sim C10I: within
2A with sigma of 0.001 and sigma for terminal atoms of 0.002
P10 \\sim C10A \\sim C10B \\sim C10C \\sim C10D \\sim C10E \\sim C10F: within
2A with sigma of 0.001 and sigma for terminal atoms of 0.002
C15Q \\sim C15R \\sim C15S \\sim C15T \\sim C15U \\sim C15P: within 2A with
sigma of 0.01 and sigma for terminal atoms of 0.02
C16V \\sim C16M \\sim C16N \\sim C16O \\sim C16P \\sim C16U \\sim C16Q \\sim
C16R \\sim C16S \\sim C16T: within 2A with sigma of 0.01 and sigma for terminal
atoms of 0.02
P10 \\sim C10P \\sim C10U \\sim C10V \\sim C10M \\sim C10N \\sim C10O \\sim
C10Q \\sim C10R \\sim C10S \\sim C10T: within 2A with sigma of 0.001 and sigma
for terminal atoms of 0.002
C531 \\sim C540 \\sim C539 \\sim C534 \\sim C533 \\sim C532: within 2A with
sigma of 0.001 and sigma for terminal atoms of 0.002
P1 \\sim C121 \\sim C126 \\sim C125 \\sim C124 \\sim C123 \\sim C122 \\sim C135
\\sim C138 \\sim C111 \\sim C116 \\sim C115 \\sim C113 \\sim C112 \\sim C136
\\sim C140 \\sim C131 \\sim C132 \\sim C133 \\sim C134 \\sim C139 \\sim C137:
within 2A with sigma of 0.01 and sigma for terminal atoms of 0.02
C17Q \\sim C17R \\sim C17S \\sim C17T \\sim C17N \\sim C17M \\sim C17V \\sim
C17U \\sim C17P \\sim C17O: within 2A with sigma of 0.01 and sigma for terminal
atoms of 0.02
C14T \\sim C14R \\sim C14S \\sim C14V \\sim C14U \\sim C14P \\sim C14O \\sim
C14N \\sim C14M \\sim C14Q: within 2A with sigma of 0.01 and sigma for terminal
atoms of 0.02
C221 \\sim C222 \\sim C223 \\sim C224 \\sim C225 \\sim C226: within 2A with
sigma of 0.01 and sigma for terminal atoms of 0.02
5.a Aromatic/amide H refined with riding coordinates:
 C13L(H13L), C13K(H13K), C13J(H13J), C13I(H13I), C13H(H13H), C14B(H14B),
 C14C(H14C), C14D(H14D), C14E(H14E), C14F(H14F), C533(H533), C532(H532),
 C12F(H12F), C12E(H12E), C12D(H12D), C12C(H12C), C12B(H12B), C833(H833),
 C832(H832), C612(H612), C613(H613), C614(H614), C615(H615), C616(H616),
 C17L(H17L), C17K(H17K), C17J(H17J), C17I(H17I), C17H(H17H), C126(H126),
 C125(H125), C124(H124), C123(H123), C122(H122), C212(H212), C213(H213),
 C214(H214), C215(H215), C216(H216), C233(H233), C232(H232), C222(H222),
 C223(H223), C224(H224), C225(H225), C226(H226), C135(H135), C138(H138),
 C538(H538), C526(H526), C525(H525), C524(H524), C523(H523), C522(H522),
 C14L(H14L), C14K(H14K), C14J(H14J), C14I(H14I), C14H(H14H), C537(H537),
 C16B(H16B), C16C(H16C), C16D(H16D), C16E(H16E), C16F(H16F), C333(H333),
 C332(H332), C116(H116), C115(H115), C114(H114), C113(H113), C112(H112),
 C337(H337), C338(H338), C438(H438), C437(H437), C436(H436), C435(H435),
 C638(H638), C336(H336), C136(H136), C132(H132), C133(H133), C536(H536),
 C726(H726), C725(H725), C724(H724), C723(H723), C722(H722), C626(H626),
 C625(H625), C624(H624), C623(H623), C622(H622), C637(H637), C13N(H13N),
 C13O(H13O), C636(H636), C17B(H17B), C17C(H17C), C17D(H17D), C17E(H17E),
 C17F(H17F), C716(H716), C715(H715), C714(H714), C713(H713), C712(H712),
 C12L(H12L), C12K(H12K), C12J(H12J), C12I(H12I), C12H(H12H), C633(H633),
 C632(H632), C12S(H12S), C822(H822), C823(H823), C824(H824), C825(H825),
 C826(H826), C512(H512), C513(H513), C514(H514), C515(H515), C516(H516),
 C235(H235), C236(H236), C237(H237), C238(H238), C12T(H12T), C12R(H12R),
 C12N(H12N), C12O(H12O), C737(H737), C736(H736), C738(H738), C735(H735),
 C13Q(H13Q), C13R(H13R), C13S(H13S), C13T(H13T), C732(H732), C733(H733),
 C16H(H16H), C16I(H16I), C16J(H16J), C16K(H16K), C16L(H16L), C812(H812),
 C813(H813), C814(H814), C815(H815), C816(H816), C335(H335), C10H(H10H),
 C10L(H10L), C10K(H10K), C10J(H10J), C10I(H10I), C12Q(H12Q), C14T(H14T),
 C14R(H14R), C14S(H14S), C11B(H11B), C11C(H11C), C11D(H11D), C11E(H11E),
 C11F(H11F), C13F(H13F), C13E(H13E), C13D(H13D), C13C(H13C), C13B(H13B),
 C635(H635), C535(H535), C16N(H16N), C16O(H16O), C16Q(H16Q), C16R(H16R),
 C16S(H16S), C16T(H16T), C14O(H14O), C14N(H14N), C14Q(H14Q), C412(H412),
 C413(H413), C414(H414), C415(H415), C416(H416), C432(H432), C433(H433),
 C15Q(H15Q), C15R(H15R), C15S(H15S), C15T(H15T), C137(H137), C15E(H15E),
 C15F(H15F), C15B(H15B), C15C(H15C), C15D(H15D), C316(H316), C315(H315),
 C314(H314), C313(H313), C312(H312), C11N(H11N), C11O(H11O), C10N(H10N),
 C10O(H10O), C10Q(H10Q), C10R(H10R), C10S(H10S), C10T(H10T), C11T(H11T),
 C11S(H11S), C11R(H11R), C11Q(H11Q), C11L(H11L), C11K(H11K), C11J(H11J),
 C11I(H11I), C11H(H11H), C322(H322), C326(H326), C325(H325), C324(H324),
 C323(H323), C10B(H10B), C10C(H10C), C10D(H10D), C10E(H10E), C10F(H10F),
 C838(H838), C837(H837), C836(H836), C835(H835), C17Q(H17Q), C17R(H17R),
 C17S(H17S), C17T(H17T), C17N(H17N), C17O(H17O), C15O(H15O), C15N(H15N),
 C15L(H15L), C15H(H15H), C15I(H15I), C15J(H15J), C15K(H15K), C426(H426),
 C425(H425), C424(H424), C423(H423), C422(H422)
5.b Fitted hexagon refined as free rotating group:
 C13G(C13L,C13K,C13J,C13I,C13H), C14A(C14B,C14C,C14D,C14E,C14F), C531(C540,
 C539,C534,C533,C532), C12A(C12F,C12E,C12D,C12C,C12B), C840(C839,C834,C833,C832,
 C176), C611(C612,C613,C614,C615,C616), C17G(C17L,C17K,C17J,C17I,C17H),
 C121(C126,C125,C124,C123,C122), C211(C212,C213,C214,C215,C216), C240(C239,C234,
 C233,C232,C231), C221(C222,C223,C224,C225,C226), C521(C526,C525,C524,C523,
 C522), C14L(C14K,C14J,C14I,C14H,C14G), C16A(C16B,C16C,C16D,C16E,C16F),
 C340(C339,C334,C333,C332,C331), C111(C116,C115,C114,C113,C112), C140(C131,C132,
 C133,C134,C139), C721(C726,C725,C724,C723,C722), C621(C626,C625,C624,C623,
 C622), C13M(C13N,C13O,C13P,C13U,C13V), C17A(C17B,C17C,C17D,C17E,C17F),
 C711(C716,C715,C714,C713,C712), C12G(C12L,C12K,C12J,C12I,C12H), C640(C639,C634,
 C633,C632,C631), C821(C822,C823,C824,C825,C826), C511(C512,C513,C514,C515,
 C516), C12P(C12U,C12V,C12M,C12N,C12O), C740(C731,C732,C733,C734,C739),
 C16G(C16H,C16I,C16J,C16K,C16L), C811(C812,C813,C814,C815,C816), C10H(C10G,C10L,
 C10K,C10J,C10I), C11A(C11B,C11C,C11D,C11E,C11F), C13A(C13F,C13E,C13D,C13C,
 C13B), C16V(C16M,C16N,C16O,C16P,C16U), C14V(C14U,C14P,C14O,C14N,C14M),
 C411(C412,C413,C414,C415,C416), C431(C432,C433,C434,C439,C440), C15E(C15F,C15A,
 C15B,C15C,C15D), C311(C316,C315,C314,C313,C312), C11V(C11M,C11N,C11O,C11P,
 C11U), C10P(C10U,C10V,C10M,C10N,C10O), C11G(C11L,C11K,C11J,C11I,C11H),
 C322(C321,C326,C325,C324,C323), C10A(C10B,C10C,C10D,C10E,C10F), C17N(C17M,C17V,
 C17U,C17P,C17O), C15V(C15U,C15P,C15O,C15N,C15M), C15L(C15G,C15H,C15I,C15J,
 C15K), C421(C426,C425,C424,C423,C422)
;
_shelx_shelxl_version_number 2014/7
_olex2_submission_special_instructions 'No special instructions were received'
_oxdiff_exptl_absorpt_empirical_details
;
Empirical correction (ABSPACK) includes:
- Absorption correction using spherical harmonics
- Frame scaling
;
_oxdiff_exptl_absorpt_empirical_full_max 3.844
_oxdiff_exptl_absorpt_empirical_full_min 0.442

loop_
_space_group_symop_operation_xyz
'x, y, z'
'-x, y+1/2, -z'

loop_
_atom_site_label
_atom_site_type_symbol
_atom_site_fract_x
_atom_site_fract_y
_atom_site_fract_z
_atom_site_U_iso_or_equiv
_atom_site_adp_type
_atom_site_occupancy
_atom_site_site_symmetry_order
_atom_site_calc_flag
_atom_site_refinement_flags_posn
_atom_site_refinement_flags_adp
Au9 Au 1.01788(12) 0.7032(2) 0.49370(7) 0.0188(4) Uani 1 1 d . .
Au4 Au 1.02766(13) 0.6269(2) 0.51012(7) 0.0216(5) Uani 1 1 d . .
Au1 Au 1.02220(13) 0.7791(2) 0.47877(7) 0.0221(5) Uani 1 1 d . .
Au6 Au 1.09395(13) 0.7299(2) 0.42732(7) 0.0227(5) Uani 1 1 d . .
Au7 Au 1.15809(12) 0.7414(2) 0.51290(7) 0.0208(4) Uani 1 1 d . .
Au3 Au 0.89044(13) 0.6677(2) 0.50956(8) 0.0257(5) Uani 1 1 d . .
Au8 Au 1.11942(13) 0.6771(2) 0.56586(7) 0.0233(5) Uani 1 1 d . .
Au5 Au 1.15235(12) 0.6651(2) 0.48340(7) 0.0225(5) Uani 1 1 d . .
Au17 Au 1.33818(14) 0.5504(2) 0.99775(7) 0.0259(5) Uani 1 1 d . .
Au18 Au 1.48975(13) 0.5758(2) 1.00220(7) 0.0209(5) Uani 1 1 d . .
Au11 Au 1.59149(14) 0.6100(2) 0.95889(7) 0.0262(5) Uani 1 1 d . .
Au2 Au 0.88296(12) 0.7389(2) 0.47383(8) 0.0240(5) Uani 1 1 d . .
Au14 Au 1.43980(15) 0.5388(2) 1.07241(7) 0.0280(5) Uani 1 1 d D .
Au15 Au 1.54944(14) 0.6021(2) 1.08467(7) 0.0272(5) Uani 1 1 d . .
Au16 Au 1.39773(13) 0.6149(2) 1.05211(7) 0.0273(5) Uani 1 1 d . .
Au13 Au 1.46053(14) 0.5001(2) 0.99649(7) 0.0253(5) Uani 1 1 d D .
Au12 Au 1.53690(15) 0.5392(2) 0.93552(8) 0.0291(5) Uani 1 1 d . .
Au10 Au 1.51147(14) 0.6524(2) 1.01391(8) 0.0263(5) Uani 1 1 d . .
P1 P 0.9894(7) 0.8411(4) 0.4743(4) 0.021(3) Uani 1 1 d D U
P4 P 0.9991(7) 0.5637(4) 0.5165(4) 0.018(2) Uani 1 1 d D U
P8 P 1.1279(9) 0.6813(5) 0.6412(5) 0.031(3) Uani 1 1 d . .
P13 P 1.4674(8) 0.4367(4) 0.9823(4) 0.023(3) Uani 1 1 d D .
P17 P 1.2334(9) 0.5593(6) 0.9440(5) 0.039(4) Uani 1 1 d . .
P2 P 0.7768(9) 0.7791(4) 0.4633(6) 0.034(4) Uani 1 1 d D .
P16 P 1.2784(10) 0.6387(5) 1.0614(6) 0.040(4) Uani 1 1 d D .
P12 P 1.5815(10) 0.4977(4) 0.8856(4) 0.030(3) Uani 1 1 d . .
P7 P 1.2605(11) 0.7601(6) 0.5663(5) 0.048(5) Uani 1 1 d D .
P15 P 1.6639(9) 0.6008(4) 1.1318(5) 0.031(3) Uani 1 1 d D .
P10 P 1.5350(8) 0.7162(5) 1.0037(4) 0.031(2) Uani 1 1 d D U
P14 P 1.4755(10) 0.5163(5) 1.1433(5) 0.040(4) Uani 1 1 d D .
P5 P 1.2293(9) 0.6448(5) 0.4335(5) 0.038(4) Uani 1 1 d D .
P6 P 1.0696(9) 0.7265(5) 0.3533(5) 0.035(3) Uani 1 1 d . .
P3 P 0.7921(8) 0.6281(5) 0.5211(5) 0.031(3) Uani 1 1 d D U
C13G C 1.3880(14) 0.4242(8) 0.9396(9) 0.002(8) Uiso 1 1 d . .
C13L C 1.3534(18) 0.3890(7) 0.9406(10) 0.027(12) Uiso 1 1 d G .
H13L H 1.3767 0.3705 0.9595 0.032 Uiso 1 1 calc R .
C13K C 1.2840(18) 0.3815(8) 0.9132(11) 0.027(12) Uiso 1 1 d G .
H13K H 1.2609 0.3580 0.9139 0.033 Uiso 1 1 calc R .
C13J C 1.2492(16) 0.4092(10) 0.8849(11) 0.031(13) Uiso 1 1 d G .
H13J H 1.2028 0.4042 0.8666 0.038 Uiso 1 1 calc R .
C13I C 1.284(2) 0.4444(9) 0.8839(11) 0.057(19) Uiso 1 1 d G .
H13I H 1.2604 0.4629 0.8649 0.069 Uiso 1 1 calc R .
C13H C 1.3531(19) 0.4519(7) 0.9112(11) 0.023(11) Uiso 1 1 d G .
H13H H 1.3763 0.4755 0.9105 0.028 Uiso 1 1 calc R .
C14A C 1.395(2) 0.4948(7) 1.1655(14) 0.049(11) Uiso 1 1 d . U
C14B C 1.329(3) 0.4839(12) 1.1369(11) 0.042(10) Uiso 1 1 d G U
H14B H 1.3266 0.4876 1.1066 0.051 Uiso 1 1 calc R .
C14C C 1.267(2) 0.4676(13) 1.1536(13) 0.051(11) Uiso 1 1 d G U
H14C H 1.2227 0.4604 1.1345 0.061 Uiso 1 1 calc R .
C14D C 1.270(2) 0.4622(12) 1.1989(15) 0.057(11) Uiso 1 1 d G U
H14D H 1.2288 0.4513 1.2101 0.068 Uiso 1 1 calc R .
C14E C 1.336(3) 0.4730(15) 1.2275(11) 0.063(12) Uiso 1 1 d G U
H14E H 1.3387 0.4693 1.2578 0.076 Uiso 1 1 calc R .
C14F C 1.399(2) 0.4893(13) 1.2108(13) 0.058(11) Uiso 1 1 d G U
H14F H 1.4427 0.4965 1.2299 0.069 Uiso 1 1 calc R .
C531 C 1.267(2) 0.6881(9) 0.4096(8) 0.045(6) Uiso 1 1 d . U
C540 C 1.244(2) 0.6988(9) 0.3659(8) 0.045(6) Uiso 1 1 d DG U
C539 C 1.2725(18) 0.7320(8) 0.3502(8) 0.045(6) Uiso 1 1 d DG U
C534 C 1.3234(17) 0.7545(8) 0.3783(9) 0.045(6) Uiso 1 1 d DG U
C533 C 1.346(2) 0.7437(9) 0.4220(9) 0.045(6) Uiso 1 1 d G U
H533 H 1.3799 0.7587 0.4408 0.054 Uiso 1 1 calc R .
C532 C 1.318(2) 0.7105(9) 0.4376(8) 0.045(6) Uiso 1 1 d DG U
H532 H 1.3326 0.7033 0.4669 0.054 Uiso 1 1 calc R .
C12A C 1.589(2) 0.5224(10) 0.8351(10) 0.025(11) Uiso 1 1 d . .
C12F C 1.604(3) 0.5012(8) 0.7990(13) 0.051(18) Uiso 1 1 d G .
H12F H 1.6060 0.4751 0.8010 0.062 Uiso 1 1 calc R .
C12E C 1.615(3) 0.5190(11) 0.7600(11) 0.048(17) Uiso 1 1 d G .
H12E H 1.6248 0.5049 0.7359 0.058 Uiso 1 1 calc R .
C12D C 1.611(3) 0.5581(11) 0.7570(10) 0.049(17) Uiso 1 1 d G .
H12D H 1.6187 0.5700 0.7309 0.058 Uiso 1 1 calc R .
C12C C 1.596(3) 0.5793(8) 0.7931(12) 0.032(13) Uiso 1 1 d G .
H12C H 1.5939 0.6054 0.7911 0.038 Uiso 1 1 calc R .
C12B C 1.585(2) 0.5614(9) 0.8321(10) 0.039(14) Uiso 1 1 d G .
H12B H 1.5751 0.5756 0.8563 0.047 Uiso 1 1 calc R .
C840 C 1.2573(13) 0.7302(7) 0.6676(10) 0.053(18) Uiso 1 1 d . .
C839 C 1.2936(11) 0.7601(8) 0.6916(10) 0.06(2) Uiso 1 1 d DG .
C834 C 1.2540(15) 0.7803(9) 0.7202(12) 0.028(12) Uiso 1 1 d DG .
C833 C 1.1782(15) 0.7707(10) 0.7248(12) 0.06(2) Uiso 1 1 d G .
H833 H 1.1517 0.7842 0.7439 0.078 Uiso 1 1 calc R .
C832 C 1.1419(12) 0.7408(9) 0.7007(12) 0.07(2) Uiso 1 1 d G .
H832 H 1.0911 0.7343 0.7037 0.079 Uiso 1 1 calc R .
C176 C 1.1815(14) 0.7205(8) 0.6721(12) 0.036(14) Uiso 1 1 d G .
C611 C 0.9617(18) 0.7199(13) 0.3395(15) 0.051(11) Uiso 1 1 d . U
C612 C 0.917(2) 0.7444(12) 0.3107(14) 0.048(10) Uiso 1 1 d G U
H612 H 0.9409 0.7601 0.2925 0.058 Uiso 1 1 calc R .
C613 C 0.837(2) 0.7453(12) 0.3092(13) 0.045(10) Uiso 1 1 d G U
H613 H 0.8071 0.7617 0.2900 0.053 Uiso 1 1 calc R .
C614 C 0.8013(18) 0.7217(13) 0.3365(15) 0.049(10) Uiso 1 1 d G U
H614 H 0.7476 0.7223 0.3355 0.059 Uiso 1 1 calc R .
C615 C 0.846(2) 0.6973(12) 0.3653(14) 0.046(10) Uiso 1 1 d G U
H615 H 0.8220 0.6815 0.3836 0.055 Uiso 1 1 calc R .
C616 C 0.926(2) 0.6963(12) 0.3668(14) 0.049(11) Uiso 1 1 d G U
H616 H 0.9559 0.6800 0.3861 0.059 Uiso 1 1 calc R .
C17G C 1.281(2) 0.5617(12) 0.8960(10) 0.039(9) Uiso 1 1 d . U
C17L C 1.346(2) 0.5848(11) 0.8975(10) 0.035(9) Uiso 1 1 d G U
H17L H 1.3624 0.5993 0.9225 0.042 Uiso 1 1 calc R .
C17K C 1.3867(19) 0.5863(11) 0.8616(12) 0.033(9) Uiso 1 1 d G U
H17K H 1.4300 0.6018 0.8625 0.040 Uiso 1 1 calc R .
C17J C 1.362(2) 0.5647(12) 0.8242(10) 0.045(10) Uiso 1 1 d G U
H17J H 1.3895 0.5657 0.8002 0.054 Uiso 1 1 calc R .
C17I C 1.298(2) 0.5416(11) 0.8228(10) 0.034(9) Uiso 1 1 d G U
H17I H 1.2814 0.5271 0.7978 0.041 Uiso 1 1 calc R .
C17H C 1.257(2) 0.5401(11) 0.8587(12) 0.040(9) Uiso 1 1 d G U
H17H H 1.2138 0.5246 0.8577 0.048 Uiso 1 1 calc R .
C121 C 0.970(2) 0.8555(9) 0.4181(7) 0.023(6) Uiso 1 1 d . U
C126 C 0.943(2) 0.8286(7) 0.3866(10) 0.028(8) Uiso 1 1 d G U
H126 H 0.9338 0.8041 0.3953 0.034 Uiso 1 1 calc R .
C125 C 0.930(2) 0.8381(8) 0.3420(9) 0.034(9) Uiso 1 1 d G U
H125 H 0.9123 0.8201 0.3209 0.041 Uiso 1 1 calc R .
C124 C 0.944(2) 0.8747(9) 0.3289(7) 0.029(9) Uiso 1 1 d G U
H124 H 0.9355 0.8811 0.2991 0.035 Uiso 1 1 calc R .
C123 C 0.971(2) 0.9017(7) 0.3604(9) 0.020(8) Uiso 1 1 d G U
H123 H 0.9802 0.9261 0.3517 0.024 Uiso 1 1 calc R .
C122 C 0.984(2) 0.8921(8) 0.4050(9) 0.024(8) Uiso 1 1 d G U
H122 H 1.0017 0.9102 0.4261 0.028 Uiso 1 1 calc R .
C211 C 0.747(2) 0.7895(13) 0.5184(9) 0.051(18) Uiso 1 1 d . .
C212 C 0.8052(19) 0.7804(11) 0.5531(12) 0.020(10) Uiso 1 1 d G .
H212 H 0.8492 0.7674 0.5475 0.024 Uiso 1 1 calc R .
C213 C 0.798(2) 0.7906(13) 0.5961(10) 0.054(18) Uiso 1 1 d G .
H213 H 0.8363 0.7845 0.6193 0.065 Uiso 1 1 calc R .
C214 C 0.732(3) 0.8100(14) 0.6045(10) 0.07(3) Uiso 1 1 d G .
H214 H 0.7267 0.8169 0.6333 0.089 Uiso 1 1 calc R .
C215 C 0.674(2) 0.8192(12) 0.5698(13) 0.034(13) Uiso 1 1 d G .
H215 H 0.6299 0.8321 0.5754 0.041 Uiso 1 1 calc R .
C216 C 0.682(2) 0.8089(13) 0.5268(11) 0.047(16) Uiso 1 1 d G .
H216 H 0.6428 0.8150 0.5036 0.056 Uiso 1 1 calc R .
C240 C 0.8056(19) 0.8559(4) 0.4448(5) 0.034(9) Uiso 1 1 d D U
C239 C 0.798(2) 0.8861(4) 0.4156(7) 0.036(8) Uiso 1 1 d DG U
C234 C 0.769(2) 0.8804(5) 0.3712(6) 0.035(8) Uiso 1 1 d DG U
C233 C 0.7484(19) 0.8444(6) 0.3560(6) 0.028(8) Uiso 1 1 d DG U
H233 H 0.7293 0.8405 0.3263 0.034 Uiso 1 1 calc R .
C232 C 0.756(2) 0.8141(4) 0.3852(7) 0.030(9) Uiso 1 1 d G U
H232 H 0.7423 0.7901 0.3751 0.036 Uiso 1 1 calc R .
C231 C 0.785(2) 0.8199(4) 0.4296(7) 0.035(9) Uiso 1 1 d G U
C221 C 0.696(4) 0.7522(15) 0.4336(15) 0.14(3) Uiso 1 1 d . U
C222 C 0.711(5) 0.7234(17) 0.4052(13) 0.15(3) Uiso 1 1 d DG U
H222 H 0.7616 0.7178 0.4013 0.180 Uiso 1 1 calc R .
C223 C 0.649(6) 0.703(2) 0.3827(14) 0.15(3) Uiso 1 1 d DG U
H223 H 0.6592 0.6835 0.3637 0.181 Uiso 1 1 calc R .
C224 C 0.574(6) 0.711(2) 0.389(2) 0.15(3) Uiso 1 1 d G U
H224 H 0.5325 0.6974 0.3734 0.177 Uiso 1 1 calc R .
C225 C 0.559(4) 0.740(2) 0.417(2) 0.14(3) Uiso 1 1 d DG U
H225 H 0.5082 0.7456 0.4208 0.172 Uiso 1 1 calc R .
C226 C 0.620(4) 0.7606(17) 0.439(2) 0.15(3) Uiso 1 1 d DG U
H226 H 0.6107 0.7799 0.4585 0.176 Uiso 1 1 calc R .
C135 C 0.7741(11) 0.8966(8) 0.5955(6) 0.035(9) Uiso 1 1 d D U
H135 H 0.7921 0.8972 0.6256 0.042 Uiso 1 1 calc R .
C138 C 0.7207(10) 0.8946(9) 0.5048(7) 0.050(10) Uiso 1 1 d D U
H138 H 0.7026 0.8940 0.4746 0.061 Uiso 1 1 calc R .
C538 C 1.255(3) 0.7432(13) 0.3058(11) 0.06(2) Uiso 1 1 d D .
H538 H 1.2248 0.7278 0.2858 0.075 Uiso 1 1 calc R .
C521 C 1.183(2) 0.6094(11) 0.3978(14) 0.039(14) Uiso 1 1 d . .
C526 C 1.2238(17) 0.5799(14) 0.3818(17) 0.07(2) Uiso 1 1 d G .
H526 H 1.2777 0.5793 0.3877 0.088 Uiso 1 1 calc R .
C525 C 1.184(2) 0.5515(12) 0.3569(16) 0.058(19) Uiso 1 1 d G .
H525 H 1.2108 0.5318 0.3462 0.070 Uiso 1 1 calc R .
C524 C 1.103(2) 0.5525(10) 0.3481(13) 0.034(13) Uiso 1 1 d G .
H524 H 1.0762 0.5334 0.3314 0.041 Uiso 1 1 calc R .
C523 C 1.0625(17) 0.5819(11) 0.3641(14) 0.034(13) Uiso 1 1 d G .
H523 H 1.0086 0.5826 0.3582 0.041 Uiso 1 1 calc R .
C522 C 1.103(2) 0.6104(10) 0.3890(14) 0.056(19) Uiso 1 1 d G .
H522 H 1.0756 0.6301 0.3997 0.067 Uiso 1 1 calc R .
C14L C 1.609(2) 0.4886(11) 1.1148(12) 0.032(13) Uiso 1 1 d D .
H14L H 1.6060 0.5100 1.0970 0.038 Uiso 1 1 calc R .
C14K C 1.668(2) 0.4627(14) 1.1134(16) 0.07(2) Uiso 1 1 d G .
H14K H 1.7051 0.4667 1.0946 0.080 Uiso 1 1 calc R .
C14J C 1.673(3) 0.4308(13) 1.1399(18) 0.10(4) Uiso 1 1 d G .
H14J H 1.7125 0.4134 1.1390 0.123 Uiso 1 1 calc R .
C14I C 1.618(3) 0.4248(11) 1.1679(17) 0.09(3) Uiso 1 1 d G .
H14I H 1.6206 0.4035 1.1857 0.106 Uiso 1 1 calc R .
C14H C 1.558(3) 0.4507(10) 1.1693(13) 0.039(14) Uiso 1 1 d DG .
H14H H 1.5214 0.4467 1.1880 0.047 Uiso 1 1 calc R .
C14G C 1.554(2) 0.4826(9) 1.1427(10) 0.07(2) Uiso 1 1 d G .
C537 C 1.283(3) 0.7769(12) 0.2910(10) 0.041(15) Uiso 1 1 d D .
H537 H 1.2734 0.7834 0.2612 0.049 Uiso 1 1 calc R .
C16A C 1.2524(19) 0.6815(12) 1.0264(14) 0.064(12) Uiso 1 1 d . U
C16B C 1.276(3) 0.6816(13) 0.9848(17) 0.060(12) Uiso 1 1 d G U
H16B H 1.3023 0.6611 0.9756 0.072 Uiso 1 1 calc R .
C16C C 1.259(3) 0.7125(16) 0.9570(14) 0.066(12) Uiso 1 1 d G U
H16C H 1.2749 0.7126 0.9292 0.080 Uiso 1 1 calc R .
C16D C 1.220(3) 0.7432(13) 0.9708(16) 0.073(13) Uiso 1 1 d G U
H16D H 1.2086 0.7638 0.9522 0.088 Uiso 1 1 calc R .
C16E C 1.196(3) 0.7431(13) 1.0124(18) 0.072(13) Uiso 1 1 d G U
H16E H 1.1696 0.7636 1.0217 0.086 Uiso 1 1 calc R .
C16F C 1.213(3) 0.7122(16) 1.0402(14) 0.068(12) Uiso 1 1 d G U
H16F H 1.1970 0.7121 1.0680 0.081 Uiso 1 1 calc R .
C340 C 0.8218(15) 0.5493(5) 0.5481(6) 0.030(12) Uiso 1 1 d D .
C339 C 0.8348(16) 0.5206(4) 0.5792(6) 0.040(15) Uiso 1 1 d DG .
C334 C 0.8393(17) 0.5287(5) 0.6240(6) 0.030(12) Uiso 1 1 d DG .
C333 C 0.831(2) 0.5656(6) 0.6377(6) 0.06(2) Uiso 1 1 d G .
H333 H 0.8338 0.5710 0.6677 0.070 Uiso 1 1 calc R .
C332 C 0.818(2) 0.5943(4) 0.6066(8) 0.09(3) Uiso 1 1 d DG .
H332 H 0.8122 0.6190 0.6158 0.103 Uiso 1 1 calc R .
C331 C 0.8134(11) 0.5862(4) 0.5618(7) 0.046(16) Uiso 1 1 d G .
C111 C 1.0697(17) 0.8714(9) 0.4966(12) 0.026(6) Uiso 1 1 d . U
C116 C 1.0600(15) 0.9051(10) 0.5181(12) 0.029(9) Uiso 1 1 d G U
H116 H 1.0105 0.9131 0.5219 0.034 Uiso 1 1 calc R .
C115 C 1.124(2) 0.9270(8) 0.5341(12) 0.032(10) Uiso 1 1 d G U
H115 H 1.1178 0.9495 0.5485 0.038 Uiso 1 1 calc R .
C114 C 1.1983(17) 0.9151(10) 0.5284(13) 0.036(14) Uiso 1 1 d G .
H114 H 1.2414 0.9297 0.5391 0.043 Uiso 1 1 calc R .
C113 C 1.2081(15) 0.8813(10) 0.5068(13) 0.039(11) Uiso 1 1 d G U
H113 H 1.2576 0.8734 0.5031 0.047 Uiso 1 1 calc R .
C112 C 1.144(2) 0.8595(9) 0.4909(12) 0.033(9) Uiso 1 1 d G U
H112 H 1.1503 0.8369 0.4765 0.040 Uiso 1 1 calc R .
C337 C 0.855(3) 0.4542(5) 0.5991(7) 0.037(14) Uiso 1 1 d D .
H337 H 0.8615 0.4293 0.5908 0.044 Uiso 1 1 calc R .
C338 C 0.846(3) 0.4832(4) 0.5682(6) 0.029(12) Uiso 1 1 d D .
H338 H 0.8478 0.4773 0.5387 0.035 Uiso 1 1 calc R .
C438 C 0.7077(19) 0.5121(11) 0.4878(11) 0.030(9) Uiso 1 1 d D U
H438 H 0.7041 0.5166 0.5174 0.036 Uiso 1 1 calc R .
C437 C 0.6465(19) 0.4949(10) 0.4613(14) 0.033(9) Uiso 1 1 d D U
H437 H 0.6019 0.4881 0.4728 0.039 Uiso 1 1 calc R .
C436 C 0.653(2) 0.4880(11) 0.4170(13) 0.031(9) Uiso 1 1 d D U
H436 H 0.6127 0.4757 0.3991 0.037 Uiso 1 1 calc R .
C435 C 0.718(2) 0.4993(14) 0.3993(11) 0.036(9) Uiso 1 1 d D U
H435 H 0.7210 0.4959 0.3694 0.043 Uiso 1 1 calc R .
C638 C 1.2874(10) 0.6353(8) 0.3128(10) 0.08(3) Uiso 1 1 d D .
H638 H 1.3235 0.6483 0.3327 0.093 Uiso 1 1 calc R .
C336 C 0.855(3) 0.4643(5) 0.6430(6) 0.06(2) Uiso 1 1 d D .
H336 H 0.8605 0.4454 0.6643 0.076 Uiso 1 1 calc R .
C136 C 0.6994(11) 0.9082(8) 0.5785(7) 0.040(10) Uiso 1 1 d D U
H136 H 0.6669 0.9168 0.5979 0.048 Uiso 1 1 calc R .
C140 C 0.8463(10) 0.8696(6) 0.4916(5) 0.044(9) Uiso 1 1 d D U
C131 C 0.9209(9) 0.8581(4) 0.5089(6) 0.033(6) Uiso 1 1 d G U
C132 C 0.9453(11) 0.8596(8) 0.5543(6) 0.037(9) Uiso 1 1 d DG U
H132 H 0.9952 0.8519 0.5659 0.044 Uiso 1 1 calc R .
C133 C 0.8950(13) 0.8726(9) 0.5823(5) 0.040(9) Uiso 1 1 d DG U
H133 H 0.9113 0.8736 0.6127 0.048 Uiso 1 1 calc R .
C134 C 0.8204(11) 0.8841(6) 0.5650(6) 0.036(8) Uiso 1 1 d DG U
C139 C 0.7960(9) 0.8826(6) 0.5197(6) 0.046(9) Uiso 1 1 d DG U
C536 C 1.326(3) 0.8006(10) 0.3216(12) 0.044(16) Uiso 1 1 d D .
H536 H 1.3362 0.8252 0.3136 0.053 Uiso 1 1 calc R .
C721 C 1.226(2) 0.7964(10) 0.6006(13) 0.040(15) Uiso 1 1 d . .
C726 C 1.149(2) 0.7986(10) 0.6079(13) 0.029(12) Uiso 1 1 d G .
H726 H 1.1140 0.7802 0.5966 0.034 Uiso 1 1 calc R .
C725 C 1.1253(18) 0.8283(12) 0.6322(14) 0.049(17) Uiso 1 1 d G .
H725 H 1.0739 0.8298 0.6371 0.059 Uiso 1 1 calc R .
C724 C 1.178(2) 0.8558(10) 0.6492(14) 0.041(15) Uiso 1 1 d G .
H724 H 1.1620 0.8757 0.6655 0.049 Uiso 1 1 calc R .
C723 C 1.255(2) 0.8537(11) 0.6419(14) 0.056(19) Uiso 1 1 d G .
H723 H 1.2903 0.8721 0.6533 0.067 Uiso 1 1 calc R .
C722 C 1.2790(17) 0.8240(12) 0.6176(14) 0.038(14) Uiso 1 1 d G .
H722 H 1.3305 0.8225 0.6127 0.046 Uiso 1 1 calc R .
C621 C 1.091(3) 0.7701(10) 0.3258(13) 0.046(10) Uiso 1 1 d . U
C626 C 1.121(3) 0.8009(12) 0.3507(10) 0.046(10) Uiso 1 1 d G U
H626 H 1.1304 0.7993 0.3814 0.055 Uiso 1 1 calc R .
C625 C 1.136(3) 0.8342(10) 0.3297(13) 0.049(11) Uiso 1 1 d G U
H625 H 1.1562 0.8548 0.3464 0.059 Uiso 1 1 calc R .
C624 C 1.122(3) 0.8367(10) 0.2839(13) 0.054(11) Uiso 1 1 d G U
H624 H 1.1319 0.8589 0.2698 0.065 Uiso 1 1 calc R .
C623 C 1.092(3) 0.8059(13) 0.2590(10) 0.053(11) Uiso 1 1 d G U
H623 H 1.0818 0.8075 0.2283 0.063 Uiso 1 1 calc R .
C622 C 1.076(3) 0.7726(11) 0.2800(13) 0.046(10) Uiso 1 1 d G U
H622 H 1.0559 0.7520 0.2633 0.056 Uiso 1 1 calc R .
C637 C 1.3113(13) 0.6051(7) 0.2893(9) 0.046(16) Uiso 1 1 d D .
H637 H 1.3631 0.5976 0.2937 0.056 Uiso 1 1 calc R .
C13M C 1.5690(11) 0.4216(9) 0.9728(6) 0.046(16) Uiso 1 1 d . .
C13N C 1.6248(12) 0.4163(9) 1.0097(5) 0.021(11) Uiso 1 1 d DG .
H13N H 1.6137 0.4226 1.0377 0.026 Uiso 1 1 calc R .
C13O C 1.6972(12) 0.4018(10) 1.0049(6) 0.023(11) Uiso 1 1 d G .
H13O H 1.7346 0.3983 1.0296 0.027 Uiso 1 1 calc R .
C13P C 1.7139(14) 0.3924(12) 0.9631(7) 0.052(18) Uiso 1 1 d DG .
C13U C 1.6581(14) 0.3976(11) 0.9262(6) 0.048(17) Uiso 1 1 d DG .
C13V C 1.5856(12) 0.4122(10) 0.9310(5) 0.038(14) Uiso 1 1 d DG .
C636 C 1.2575(13) 0.5861(7) 0.2591(10) 0.057(19) Uiso 1 1 d D .
H636 H 1.2731 0.5655 0.2438 0.069 Uiso 1 1 calc R .
C17A C 1.160(3) 0.5192(13) 0.9374(16) 0.037(14) Uiso 1 1 d . .
C17B C 1.168(3) 0.4871(15) 0.9636(15) 0.08(3) Uiso 1 1 d G .
H17B H 1.2068 0.4858 0.9878 0.101 Uiso 1 1 calc R .
C17C C 1.117(4) 0.4570(13) 0.9537(18) 0.10(3) Uiso 1 1 d G .
H17C H 1.1226 0.4355 0.9713 0.118 Uiso 1 1 calc R .
C17D C 1.059(3) 0.4589(13) 0.9176(18) 0.055(19) Uiso 1 1 d G .
H17D H 1.0248 0.4388 0.9110 0.066 Uiso 1 1 calc R .
C17E C 1.050(3) 0.4911(15) 0.8914(15) 0.07(2) Uiso 1 1 d G .
H17E H 1.0113 0.4924 0.8672 0.078 Uiso 1 1 calc R .
C17F C 1.101(3) 0.5212(12) 0.9013(15) 0.06(2) Uiso 1 1 d G .
H17F H 1.0955 0.5427 0.8838 0.078 Uiso 1 1 calc R .
C711 C 1.341(3) 0.7797(15) 0.5444(18) 0.076(19) Uiso 1 1 d . U
C716 C 1.417(3) 0.7720(17) 0.5633(18) 0.078(19) Uiso 1 1 d G U
H716 H 1.4265 0.7552 0.5868 0.094 Uiso 1 1 calc R .
C715 C 1.478(3) 0.7895(19) 0.547(2) 0.09(3) Uiso 1 1 d G .
H715 H 1.5292 0.7843 0.5598 0.103 Uiso 1 1 calc R .
C714 C 1.464(3) 0.8146(19) 0.512(2) 0.08(3) Uiso 1 1 d G .
H714 H 1.5052 0.8262 0.5012 0.091 Uiso 1 1 calc R .
C713 C 1.388(3) 0.8223(16) 0.4931(18) 0.12(4) Uiso 1 1 d G .
H713 H 1.3783 0.8391 0.4696 0.145 Uiso 1 1 calc R .
C712 C 1.326(3) 0.8048(15) 0.5093(17) 0.040(15) Uiso 1 1 d G .
H712 H 1.2756 0.8100 0.4967 0.048 Uiso 1 1 calc R .
C12G C 1.6801(15) 0.4859(10) 0.9075(9) 0.022(11) Uiso 1 1 d . .
C12L C 1.7034(16) 0.4901(9) 0.9527(9) 0.017(10) Uiso 1 1 d G .
H12L H 1.6693 0.5001 0.9704 0.020 Uiso 1 1 calc R .
C12K C 1.7778(18) 0.4794(10) 0.9715(7) 0.026(12) Uiso 1 1 d G .
H12K H 1.7934 0.4822 1.0018 0.032 Uiso 1 1 calc R .
C12J C 1.8288(14) 0.4644(10) 0.9451(10) 0.029(12) Uiso 1 1 d G .
H12J H 1.8785 0.4572 0.9577 0.035 Uiso 1 1 calc R .
C12I C 1.8055(17) 0.4602(10) 0.8999(9) 0.025(11) Uiso 1 1 d G .
H12I H 1.8396 0.4501 0.8822 0.031 Uiso 1 1 calc R .
C12H C 1.7311(19) 0.4709(11) 0.8811(7) 0.034(13) Uiso 1 1 d G .
H12H H 1.7155 0.4681 0.8508 0.040 Uiso 1 1 calc R .
C640 C 1.1859(13) 0.6762(7) 0.3307(9) 0.058(19) Uiso 1 1 d . .
C639 C 1.2098(11) 0.6461(7) 0.3069(9) 0.030(12) Uiso 1 1 d DG .
C634 C 1.1565(14) 0.6275(8) 0.2760(10) 0.055(18) Uiso 1 1 d DG .
C633 C 1.0793(13) 0.6389(9) 0.2690(10) 0.038(14) Uiso 1 1 d G .
H633 H 1.0437 0.6264 0.2483 0.046 Uiso 1 1 calc R .
C632 C 1.0554(11) 0.6689(9) 0.2928(11) 0.047(16) Uiso 1 1 d G .
H632 H 1.0037 0.6766 0.2880 0.056 Uiso 1 1 calc R .
C631 C 1.1087(15) 0.6876(8) 0.3236(11) 0.051(18) Uiso 1 1 d G .
C12S C 1.447(2) 0.3243(5) 0.8623(10) 0.038(14) Uiso 1 1 d D .
H12S H 1.4558 0.2998 0.8727 0.045 Uiso 1 1 calc R .
C821 C 1.1711(12) 0.6361(8) 0.6675(11) 0.020(10) Uiso 1 1 d . .
C822 C 1.187(2) 0.6070(11) 0.6399(8) 0.047(16) Uiso 1 1 d G .
H822 H 1.1772 0.6099 0.6093 0.057 Uiso 1 1 calc R .
C823 C 1.219(3) 0.5735(10) 0.6579(11) 0.045(16) Uiso 1 1 d G .
H823 H 1.2298 0.5540 0.6395 0.054 Uiso 1 1 calc R .
C824 C 1.234(2) 0.5691(8) 0.7036(12) 0.042(15) Uiso 1 1 d G .
H824 H 1.2552 0.5467 0.7156 0.051 Uiso 1 1 calc R .
C825 C 1.218(2) 0.5982(10) 0.7312(8) 0.021(11) Uiso 1 1 d G .
H825 H 1.2280 0.5953 0.7617 0.026 Uiso 1 1 calc R .
C826 C 1.186(2) 0.6317(9) 0.7131(10) 0.06(2) Uiso 1 1 d G .
H826 H 1.1754 0.6512 0.7316 0.074 Uiso 1 1 calc R .
C511 C 1.325(3) 0.6239(17) 0.454(2) 0.075(14) Uiso 1 1 d . U
C512 C 1.389(4) 0.6212(19) 0.4323(17) 0.082(14) Uiso 1 1 d G U
H512 H 1.3885 0.6324 0.4047 0.099 Uiso 1 1 calc R .
C513 C 1.455(3) 0.602(2) 0.452(2) 0.088(15) Uiso 1 1 d G U
H513 H 1.4981 0.6000 0.4369 0.105 Uiso 1 1 calc R .
C514 C 1.456(3) 0.5851(18) 0.493(2) 0.086(14) Uiso 1 1 d G U
H514 H 1.5004 0.5721 0.5057 0.103 Uiso 1 1 calc R .
C515 C 1.392(4) 0.5878(18) 0.5148(16) 0.080(14) Uiso 1 1 d G U
H515 H 1.3931 0.5767 0.5424 0.097 Uiso 1 1 calc R .
C516 C 1.326(3) 0.6072(18) 0.4955(19) 0.072(14) Uiso 1 1 d G U
H516 H 1.2834 0.6090 0.5102 0.087 Uiso 1 1 calc R .
C235 C 0.763(3) 0.9102(5) 0.3415(5) 0.036(9) Uiso 1 1 d D U
H235 H 0.7490 0.9059 0.3114 0.043 Uiso 1 1 calc R .
C236 C 0.779(3) 0.9466(5) 0.3572(6) 0.036(9) Uiso 1 1 d D U
H236 H 0.7732 0.9667 0.3376 0.043 Uiso 1 1 calc R .
C237 C 0.803(3) 0.9530(5) 0.4020(7) 0.037(9) Uiso 1 1 d D U
H237 H 0.8129 0.9774 0.4124 0.045 Uiso 1 1 calc R .
C238 C 0.813(3) 0.9226(4) 0.4310(7) 0.040(9) Uiso 1 1 d D U
H238 H 0.8294 0.9268 0.4609 0.047 Uiso 1 1 calc R .
C12T C 1.488(2) 0.3539(5) 0.8844(9) 0.038(14) Uiso 1 1 d D .
H12T H 1.5215 0.3496 0.9106 0.046 Uiso 1 1 calc R .
C12R C 1.394(2) 0.3310(6) 0.8246(11) 0.053(18) Uiso 1 1 d D .
H12R H 1.3647 0.3113 0.8107 0.064 Uiso 1 1 calc R .
C12P C 1.4262(16) 0.3971(4) 0.8293(9) 0.025(11) Uiso 1 1 d D .
C12U C 1.4793(18) 0.3901(4) 0.8670(9) 0.028(12) Uiso 1 1 d DG .
C12V C 1.5239(17) 0.4193(6) 0.8875(9) 0.029(12) Uiso 1 1 d G .
C12M C 1.5154(17) 0.4556(5) 0.8703(9) 0.016(10) Uiso 1 1 d G .
C12N C 1.4623(19) 0.4626(4) 0.8326(10) 0.032(13) Uiso 1 1 d G .
H12N H 1.4566 0.4868 0.8211 0.039 Uiso 1 1 calc R .
C12O C 1.4177(18) 0.4333(5) 0.8121(9) 0.038(14) Uiso 1 1 d G .
H12O H 1.3822 0.4380 0.7868 0.045 Uiso 1 1 calc R .
C737 C 1.390(3) 0.6338(12) 0.7167(11) 0.048(10) Uiso 1 1 d D U
H737 H 1.3929 0.6281 0.7466 0.057 Uiso 1 1 calc R .
C736 C 1.427(2) 0.6111(11) 0.6896(12) 0.046(10) Uiso 1 1 d D U
H736 H 1.4548 0.5901 0.7012 0.055 Uiso 1 1 calc R .
C738 C 1.347(3) 0.6649(12) 0.6999(11) 0.045(10) Uiso 1 1 d D U
H738 H 1.3228 0.6802 0.7185 0.054 Uiso 1 1 calc R .
C735 C 1.424(2) 0.6199(10) 0.6449(12) 0.047(10) Uiso 1 1 d D U
H735 H 1.4502 0.6054 0.6267 0.056 Uiso 1 1 calc R .
C13Q C 1.7851(13) 0.3751(12) 0.9617(7) 0.028(12) Uiso 1 1 d D .
H13Q H 1.8212 0.3717 0.9870 0.033 Uiso 1 1 calc R .
C13R C 1.7995(16) 0.3630(16) 0.9203(7) 0.07(2) Uiso 1 1 d D .
H13R H 1.8467 0.3513 0.9184 0.089 Uiso 1 1 calc R .
C13S C 1.7471(15) 0.3675(13) 0.8817(6) 0.041(15) Uiso 1 1 d D .
H13S H 1.7584 0.3594 0.8545 0.049 Uiso 1 1 calc R .
C13T C 1.6768(15) 0.3847(13) 0.8861(5) 0.043(15) Uiso 1 1 d D .
H13T H 1.6404 0.3878 0.8609 0.051 Uiso 1 1 calc R .
C740 C 1.302(2) 0.7051(9) 0.6361(8) 0.041(10) Uiso 1 1 d D U
C731 C 1.303(2) 0.7138(9) 0.5918(8) 0.047(10) Uiso 1 1 d G U
C732 C 1.342(2) 0.6907(9) 0.5657(8) 0.051(10) Uiso 1 1 d DG U
H732 H 1.3420 0.6965 0.5361 0.061 Uiso 1 1 calc R .
C733 C 1.380(2) 0.6589(9) 0.5839(9) 0.050(10) Uiso 1 1 d G U
H733 H 1.4066 0.6434 0.5665 0.060 Uiso 1 1 calc R .
C734 C 1.380(2) 0.6501(8) 0.6282(9) 0.041(8) Uiso 1 1 d DG U
C739 C 1.3410(19) 0.6733(8) 0.6543(8) 0.032(8) Uiso 1 1 d DG U
C16G C 1.282(3) 0.6572(15) 1.1180(14) 0.057(19) Uiso 1 1 d . .
C16H C 1.216(3) 0.6583(16) 1.1391(18) 0.06(2) Uiso 1 1 d G .
H16H H 1.1706 0.6470 1.1260 0.071 Uiso 1 1 calc R .
C16I C 1.219(3) 0.6763(19) 1.1797(19) 0.09(3) Uiso 1 1 d G .
H16I H 1.1755 0.6770 1.1938 0.113 Uiso 1 1 calc R .
C16J C 1.288(4) 0.6932(18) 1.1992(16) 0.09(3) Uiso 1 1 d G .
H16J H 1.2899 0.7052 1.2264 0.110 Uiso 1 1 calc R .
C16K C 1.354(3) 0.6921(16) 1.1782(18) 0.06(2) Uiso 1 1 d G .
H16K H 1.3994 0.7035 1.1913 0.076 Uiso 1 1 calc R .
C16L C 1.351(3) 0.6742(16) 1.1376(17) 0.07(2) Uiso 1 1 d G .
H16L H 1.3944 0.6735 1.1235 0.078 Uiso 1 1 calc R .
C811 C 1.028(2) 0.6859(15) 0.6527(16) 0.056(11) Uiso 1 1 d . U
C812 C 0.974(3) 0.6995(15) 0.6181(13) 0.056(11) Uiso 1 1 d G U
H812 H 0.9906 0.7076 0.5921 0.068 Uiso 1 1 calc R .
C813 C 0.896(2) 0.7010(14) 0.6224(13) 0.054(11) Uiso 1 1 d G U
H813 H 0.8598 0.7101 0.5992 0.064 Uiso 1 1 calc R .
C814 C 0.871(2) 0.6889(14) 0.6613(15) 0.046(11) Uiso 1 1 d G U
H814 H 0.8183 0.6899 0.6641 0.055 Uiso 1 1 calc R .
C815 C 0.924(3) 0.6754(14) 0.6959(12) 0.054(11) Uiso 1 1 d G U
H815 H 0.9077 0.6673 0.7219 0.065 Uiso 1 1 calc R .
C816 C 1.003(2) 0.6739(15) 0.6916(14) 0.062(11) Uiso 1 1 d G U
H816 H 1.0386 0.6648 0.7148 0.075 Uiso 1 1 calc R .
C335 C 0.846(4) 0.5012(6) 0.6566(6) 0.10(4) Uiso 1 1 d D .
H335 H 0.8443 0.5071 0.6861 0.121 Uiso 1 1 calc R .
C10H C 1.6683(18) 0.7016(6) 1.0606(11) 0.031(2) Uiso 1 1 d D U
H10H H 1.6605 0.6768 1.0512 0.037 Uiso 1 1 calc R .
C10G C 1.6142(16) 0.7291(6) 1.0452(11) 0.031(2) Uiso 1 1 d G U
C10L C 1.6260(18) 0.7661(6) 1.0592(11) 0.031(2) Uiso 1 1 d DG U
H10L H 1.5897 0.7845 1.0489 0.037 Uiso 1 1 calc R .
C10K C 1.6919(19) 0.7757(7) 1.0885(11) 0.030(3) Uiso 1 1 d G U
H10K H 1.6997 0.8005 1.0978 0.036 Uiso 1 1 calc R .
C10J C 1.7460(17) 0.7482(9) 1.1038(11) 0.030(3) Uiso 1 1 d G U
H10J H 1.7901 0.7546 1.1235 0.036 Uiso 1 1 calc R .
C10I C 1.7343(17) 0.7111(8) 1.0899(11) 0.031(3) Uiso 1 1 d G U
H10I H 1.7705 0.6927 1.1001 0.037 Uiso 1 1 calc R .
C12Q C 1.385(2) 0.3673(6) 0.8078(11) 0.06(2) Uiso 1 1 d D .
H12Q H 1.3502 0.3718 0.7820 0.071 Uiso 1 1 calc R .
C14T C 1.6401(15) 0.6139(10) 1.2532(12) 0.037(9) Uiso 1 1 d D U
H14T H 1.6855 0.6010 1.2503 0.045 Uiso 1 1 calc R .
C14R C 1.576(2) 0.6627(10) 1.2882(13) 0.042(10) Uiso 1 1 d D U
H14R H 1.5777 0.6828 1.3079 0.050 Uiso 1 1 calc R .
C14S C 1.6440(18) 0.6442(10) 1.2821(12) 0.043(10) Uiso 1 1 d D U
H14S H 1.6916 0.6521 1.2972 0.052 Uiso 1 1 calc R .
C11A C 1.6161(15) 0.6659(9) 0.8735(8) 0.011(9) Uiso 1 1 d . .
C11B C 1.5358(15) 0.6629(9) 0.8638(9) 0.009(8) Uiso 1 1 d G .
H11B H 1.5071 0.6547 0.8854 0.011 Uiso 1 1 calc R .
C11C C 1.4983(14) 0.6723(11) 0.8219(10) 0.044(16) Uiso 1 1 d G .
H11C H 1.4445 0.6703 0.8154 0.052 Uiso 1 1 calc R .
C11D C 1.541(2) 0.6846(12) 0.7897(8) 0.044(16) Uiso 1 1 d G .
H11D H 1.5161 0.6908 0.7617 0.053 Uiso 1 1 calc R .
C11E C 1.622(2) 0.6875(11) 0.7994(9) 0.037(14) Uiso 1 1 d G .
H11E H 1.6502 0.6957 0.7778 0.044 Uiso 1 1 calc R .
C11F C 1.6590(13) 0.6782(11) 0.8413(10) 0.034(13) Uiso 1 1 d G .
H11F H 1.7127 0.6801 0.8478 0.041 Uiso 1 1 calc R .
C13A C 1.457(2) 0.4082(9) 1.0318(10) 0.034(13) Uiso 1 1 d . .
C13F C 1.415(2) 0.4234(8) 1.0627(12) 0.026(12) Uiso 1 1 d G .
H13F H 1.3982 0.4483 1.0601 0.031 Uiso 1 1 calc R .
C13E C 1.397(3) 0.4014(11) 1.0976(12) 0.052(18) Uiso 1 1 d G .
H13E H 1.3691 0.4116 1.1183 0.062 Uiso 1 1 calc R .
C13D C 1.422(3) 0.3643(11) 1.1016(12) 0.07(2) Uiso 1 1 d G .
H13D H 1.4108 0.3496 1.1249 0.083 Uiso 1 1 calc R .
C13C C 1.465(2) 0.3491(8) 1.0706(13) 0.031(13) Uiso 1 1 d G .
H13C H 1.4815 0.3242 1.0733 0.037 Uiso 1 1 calc R .
C13B C 1.482(2) 0.3711(10) 1.0357(11) 0.029(12) Uiso 1 1 d G .
H13B H 1.5105 0.3609 1.0150 0.035 Uiso 1 1 calc R .
C635 C 1.1804(14) 0.5978(8) 0.2516(10) 0.039(14) Uiso 1 1 d D .
H635 H 1.1450 0.5858 0.2304 0.046 Uiso 1 1 calc R .
C535 C 1.354(3) 0.7879(11) 0.3640(12) 0.053(18) Uiso 1 1 d D .
H535 H 1.3919 0.8012 0.3824 0.063 Uiso 1 1 calc R .
C16V C 1.1481(19) 0.5876(9) 1.0262(9) 0.053(11) Uiso 1 1 d D U
C16M C 1.2063(19) 0.5958(10) 1.0611(9) 0.047(10) Uiso 1 1 d G U
C16N C 1.215(2) 0.5740(10) 1.0992(9) 0.053(11) Uiso 1 1 d DG U
H16N H 1.2535 0.5795 1.1225 0.063 Uiso 1 1 calc R .
C16O C 1.164(2) 0.5439(10) 1.1025(10) 0.049(10) Uiso 1 1 d G U
H16O H 1.1700 0.5293 1.1280 0.058 Uiso 1 1 calc R .
C16P C 1.1062(18) 0.5357(8) 1.0676(10) 0.050(9) Uiso 1 1 d DG U
C16U C 1.0980(16) 0.5575(8) 1.0295(9) 0.055(10) Uiso 1 1 d DG U
C16Q C 1.058(3) 0.5045(13) 1.0688(18) 0.061(11) Uiso 1 1 d D U
H16Q H 1.0689 0.4875 1.0920 0.074 Uiso 1 1 calc R .
C16R C 0.996(3) 0.4983(15) 1.0364(19) 0.070(12) Uiso 1 1 d D U
H16R H 0.9581 0.4805 1.0405 0.084 Uiso 1 1 calc R .
C16S C 0.990(3) 0.5190(18) 0.9975(15) 0.074(12) Uiso 1 1 d D U
H16S H 0.9525 0.5124 0.9736 0.089 Uiso 1 1 calc R .
C16T C 1.039(3) 0.5498(17) 0.9938(14) 0.070(12) Uiso 1 1 d D U
H16T H 1.0327 0.5646 0.9685 0.084 Uiso 1 1 calc R .
C14V C 1.5641(11) 0.5707(9) 1.2010(12) 0.044(10) Uiso 1 1 d D U
C14U C 1.5705(13) 0.6021(9) 1.2284(11) 0.039(8) Uiso 1 1 d DG U
C14P C 1.5043(15) 0.6218(9) 1.2352(11) 0.044(9) Uiso 1 1 d DG U
C14O C 1.4317(13) 0.6102(10) 1.2146(12) 0.050(10) Uiso 1 1 d G U
H14O H 1.3874 0.6234 1.2192 0.060 Uiso 1 1 calc R .
C14N C 1.4253(11) 0.5788(10) 1.1872(13) 0.048(10) Uiso 1 1 d DG U
H14N H 1.3767 0.5710 1.1734 0.058 Uiso 1 1 calc R .
C14M C 1.4914(12) 0.5591(9) 1.1803(12) 0.045(10) Uiso 1 1 d G U
C14Q C 1.5049(19) 0.6516(12) 1.2654(15) 0.044(10) Uiso 1 1 d D U
H14Q H 1.4590 0.6635 1.2698 0.053 Uiso 1 1 calc R .
C411 C 1.0674(13) 0.5328(7) 0.4959(6) 0.022(11) Uiso 1 1 d . .
C412 C 1.1408(15) 0.5465(8) 0.4916(11) 0.044(15) Uiso 1 1 d DG .
H412 H 1.1538 0.5713 0.4993 0.052 Uiso 1 1 calc R .
C413 C 1.1948(15) 0.5231(10) 0.4760(13) 0.031(12) Uiso 1 1 d G .
H413 H 1.2440 0.5323 0.4732 0.037 Uiso 1 1 calc R .
C414 C 1.1755(18) 0.4861(9) 0.4646(11) 0.049(17) Uiso 1 1 d G .
H414 H 1.2116 0.4704 0.4542 0.059 Uiso 1 1 calc R .
C415 C 1.102(2) 0.4724(8) 0.4689(13) 0.038(14) Uiso 1 1 d G .
H415 H 1.0891 0.4476 0.4612 0.046 Uiso 1 1 calc R .
C416 C 1.0481(16) 0.4958(7) 0.4845(11) 0.034(13) Uiso 1 1 d DG .
H416 H 0.9989 0.4866 0.4873 0.041 Uiso 1 1 calc R .
C431 C 0.9038(13) 0.5492(9) 0.4811(8) 0.027(8) Uiso 1 1 d D U
C432 C 0.9092(14) 0.5423(10) 0.4369(8) 0.023(8) Uiso 1 1 d G U
H432 H 0.9541 0.5489 0.4255 0.028 Uiso 1 1 calc R .
C433 C 0.8475(17) 0.5257(10) 0.4097(6) 0.031(9) Uiso 1 1 d G U
H433 H 0.8511 0.5211 0.3801 0.037 Uiso 1 1 calc R .
C434 C 0.7804(14) 0.5159(9) 0.4268(8) 0.029(8) Uiso 1 1 d DG U
C439 C 0.7750(13) 0.5228(9) 0.4710(8) 0.027(7) Uiso 1 1 d DG U
C440 C 0.8367(15) 0.5394(8) 0.4982(6) 0.006(7) Uiso 1 1 d DG U
C15Q C 1.752(3) 0.4677(11) 1.2509(15) 0.063(12) Uiso 1 1 d D U
H15Q H 1.7973 0.4543 1.2480 0.076 Uiso 1 1 calc R .
C15R C 1.705(3) 0.4559(11) 1.2809(15) 0.060(12) Uiso 1 1 d D U
H15R H 1.7180 0.4348 1.2985 0.072 Uiso 1 1 calc R .
C15S C 1.637(3) 0.4758(13) 1.2846(15) 0.057(11) Uiso 1 1 d D U
H15S H 1.6051 0.4679 1.3044 0.068 Uiso 1 1 calc R .
C15T C 1.618(3) 0.5079(13) 1.2585(15) 0.052(11) Uiso 1 1 d D U
H15T H 1.5734 0.5217 1.2619 0.063 Uiso 1 1 calc R .
C137 C 0.6714(12) 0.9074(9) 0.5335(7) 0.049(10) Uiso 1 1 d D U
H137 H 0.6211 0.9153 0.5229 0.059 Uiso 1 1 calc R .
P11 P 1.6699(8) 0.6494(4) 0.9255(4) 0.021(3) Uiso 1 1 d . .
C15E C 1.8638(18) 0.6153(13) 1.0679(14) 0.08(3) Uiso 1 1 d . .
H15E H 1.9117 0.6274 1.0726 0.093 Uiso 1 1 calc R .
C15F C 1.812(2) 0.6196(10) 1.0982(10) 0.018(10) Uiso 1 1 d G .
H15F H 1.8255 0.6346 1.1231 0.022 Uiso 1 1 calc R .
C15A C 1.7405(19) 0.6016(11) 1.0913(11) 0.043(15) Uiso 1 1 d G .
C15B C 1.7205(19) 0.5792(11) 1.0541(12) 0.037(14) Uiso 1 1 d G .
H15B H 1.6726 0.5671 1.0495 0.044 Uiso 1 1 calc R .
C15C C 1.772(2) 0.5748(11) 1.0238(10) 0.035(14) Uiso 1 1 d G .
H15C H 1.7587 0.5598 0.9989 0.042 Uiso 1 1 calc R .
C15D C 1.844(2) 0.5929(14) 1.0307(13) 0.053(18) Uiso 1 1 d G .
H15D H 1.8783 0.5900 1.0104 0.063 Uiso 1 1 calc R .
C311 C 0.7006(11) 0.6536(5) 0.5237(6) 0.031(3) Uiso 1 1 d D U
C316 C 0.6773(14) 0.6614(8) 0.5644(6) 0.031(3) Uiso 1 1 d DG U
H316 H 0.7080 0.6538 0.5904 0.037 Uiso 1 1 calc R .
C315 C 0.6082(16) 0.6806(10) 0.5661(8) 0.030(3) Uiso 1 1 d G U
H315 H 0.5926 0.6859 0.5933 0.036 Uiso 1 1 calc R .
C314 C 0.5624(13) 0.6919(8) 0.5272(10) 0.031(3) Uiso 1 1 d G U
H314 H 0.5162 0.7048 0.5284 0.037 Uiso 1 1 calc R .
C313 C 0.5857(15) 0.6841(10) 0.4866(8) 0.031(3) Uiso 1 1 d DG U
H313 H 0.5551 0.6917 0.4606 0.037 Uiso 1 1 calc R .
C312 C 0.6548(15) 0.6649(9) 0.4848(6) 0.030(3) Uiso 1 1 d DG U
H312 H 0.6704 0.6596 0.4576 0.036 Uiso 1 1 calc R .
C11V C 1.6824(12) 0.7296(5) 0.9546(8) 0.038(9) Uiso 1 1 d D U
C11M C 1.7060(14) 0.6922(5) 0.9587(10) 0.033(9) Uiso 1 1 d DG U
C11N C 1.7749(17) 0.6828(7) 0.9856(11) 0.030(9) Uiso 1 1 d G U
H11N H 1.7907 0.6578 0.9883 0.036 Uiso 1 1 calc R .
C11O C 1.8201(15) 0.7108(8) 1.0083(11) 0.043(10) Uiso 1 1 d DG U
H11O H 1.8662 0.7046 1.0262 0.052 Uiso 1 1 calc R .
C11P C 1.7965(15) 0.7482(7) 1.0041(13) 0.044(9) Uiso 1 1 d DG U
C11U C 1.7277(15) 0.7576(6) 0.9773(11) 0.041(8) Uiso 1 1 d DG U
C10P C 1.5252(14) 0.7629(7) 0.8622(6) 0.032(2) Uiso 1 1 d D U
C10U C 1.5968(12) 0.7552(7) 0.8871(6) 0.032(2) Uiso 1 1 d DG U
C10V C 1.6004(10) 0.7397(7) 0.9291(6) 0.032(2) Uiso 1 1 d DG U
C10M C 1.5324(10) 0.7318(8) 0.9462(6) 0.031(2) Uiso 1 1 d DG U
C10N C 1.4607(10) 0.7395(10) 0.9212(7) 0.032(2) Uiso 1 1 d DG U
H10N H 1.4152 0.7342 0.9326 0.038 Uiso 1 1 calc R .
C10O C 1.4571(12) 0.7550(9) 0.8792(7) 0.032(2) Uiso 1 1 d DG U
H10O H 1.4092 0.7601 0.8625 0.038 Uiso 1 1 calc R .
C10Q C 1.519(3) 0.7784(12) 0.8198(10) 0.033(3) Uiso 1 1 d D U
H10Q H 1.4702 0.7832 0.8034 0.039 Uiso 1 1 calc R .
C10R C 1.585(3) 0.7865(12) 0.8031(11) 0.033(3) Uiso 1 1 d D U
H10R H 1.5814 0.7977 0.7753 0.039 Uiso 1 1 calc R .
C10S C 1.660(2) 0.7788(13) 0.8257(13) 0.033(3) Uiso 1 1 d D U
H10S H 1.7043 0.7835 0.8131 0.039 Uiso 1 1 calc R .
C10T C 1.6633(18) 0.7640(12) 0.8679(12) 0.033(3) Uiso 1 1 d D U
H10T H 1.7119 0.7596 0.8843 0.039 Uiso 1 1 calc R .
C11T C 1.703(3) 0.7950(10) 0.9734(19) 0.038(9) Uiso 1 1 d D U
H11T H 1.6567 0.8010 0.9557 0.046 Uiso 1 1 calc R .
C11S C 1.748(3) 0.8229(11) 0.9957(19) 0.039(10) Uiso 1 1 d D U
H11S H 1.7298 0.8476 0.9949 0.046 Uiso 1 1 calc R .
C11R C 1.821(3) 0.8142(10) 1.0194(19) 0.041(10) Uiso 1 1 d D U
H11R H 1.8528 0.8333 1.0324 0.050 Uiso 1 1 calc R .
C11Q C 1.845(3) 0.7771(11) 1.024(2) 0.050(10) Uiso 1 1 d D U
H11Q H 1.8937 0.7712 1.0392 0.060 Uiso 1 1 calc R .
C11G C 1.7564(17) 0.6246(9) 0.9126(12) 0.018(10) Uiso 1 1 d . .
C11L C 1.819(2) 0.6451(8) 0.9016(13) 0.035(13) Uiso 1 1 d G .
H11L H 1.8183 0.6713 0.9028 0.042 Uiso 1 1 calc R .
C11K C 1.8824(19) 0.6265(11) 0.8889(15) 0.054(18) Uiso 1 1 d G .
H11K H 1.9242 0.6402 0.8816 0.064 Uiso 1 1 calc R .
C11J C 1.883(2) 0.5874(11) 0.8872(15) 0.056(19) Uiso 1 1 d G .
H11J H 1.9258 0.5750 0.8786 0.067 Uiso 1 1 calc R .
C11I C 1.821(2) 0.5669(8) 0.8981(15) 0.038(14) Uiso 1 1 d G .
H11I H 1.8214 0.5408 0.8970 0.046 Uiso 1 1 calc R .
C11H C 1.7574(19) 0.5855(9) 0.9109(13) 0.034(13) Uiso 1 1 d G .
H11H H 1.7156 0.5718 0.9182 0.041 Uiso 1 1 calc R .
C322 C 0.7872(15) 0.6170(9) 0.4299(9) 0.041(15) Uiso 1 1 d D .
H322 H 0.8363 0.6280 0.4343 0.049 Uiso 1 1 calc R .
C321 C 0.7469(13) 0.6120(6) 0.4655(8) 0.025(11) Uiso 1 1 d G .
C326 C 0.6736(15) 0.5956(10) 0.4590(10) 0.052(18) Uiso 1 1 d DG .
H326 H 0.6466 0.5923 0.4828 0.063 Uiso 1 1 calc R .
C325 C 0.6406(17) 0.5842(12) 0.4169(11) 0.039(14) Uiso 1 1 d G .
H325 H 0.5916 0.5733 0.4126 0.046 Uiso 1 1 calc R .
C324 C 0.6810(19) 0.5892(10) 0.3813(9) 0.045(16) Uiso 1 1 d G .
H324 H 0.6589 0.5816 0.3532 0.054 Uiso 1 1 calc R .
C323 C 0.754(2) 0.6056(11) 0.3878(8) 0.026(11) Uiso 1 1 d G .
H323 H 0.7813 0.6090 0.3640 0.032 Uiso 1 1 calc R .
C10A C 1.4695(12) 0.7481(8) 1.0210(9) 0.031(2) Uiso 1 1 d . U
C10B C 1.4492(18) 0.7374(8) 1.0615(10) 0.031(2) Uiso 1 1 d G U
H10B H 1.4711 0.7159 1.0757 0.037 Uiso 1 1 calc R .
C10C C 1.396(2) 0.7587(10) 1.0809(9) 0.031(3) Uiso 1 1 d G U
H10C H 1.3827 0.7515 1.1080 0.037 Uiso 1 1 calc R .
C10D C 1.3636(17) 0.7907(9) 1.0597(10) 0.031(3) Uiso 1 1 d G U
H10D H 1.3282 0.8050 1.0726 0.038 Uiso 1 1 calc R .
C10E C 1.384(2) 0.8015(8) 1.0191(11) 0.031(3) Uiso 1 1 d G U
H10E H 1.3620 0.8229 1.0050 0.037 Uiso 1 1 calc R .
C10F C 1.437(2) 0.7801(10) 0.9998(9) 0.031(2) Uiso 1 1 d G U
H10F H 1.4504 0.7873 0.9727 0.037 Uiso 1 1 calc R .
C838 C 1.3706(12) 0.7689(9) 0.6890(12) 0.06(2) Uiso 1 1 d D .
H838 H 1.3986 0.7542 0.6716 0.072 Uiso 1 1 calc R .
C837 C 1.4061(15) 0.7995(9) 0.7120(13) 0.06(2) Uiso 1 1 d D .
H837 H 1.4570 0.8059 0.7092 0.072 Uiso 1 1 calc R .
C836 C 1.3649(15) 0.8205(9) 0.7392(12) 0.06(2) Uiso 1 1 d D .
H836 H 1.3882 0.8412 0.7544 0.072 Uiso 1 1 calc R .
C835 C 1.2892(15) 0.8107(8) 0.7439(12) 0.057(19) Uiso 1 1 d D .
H835 H 1.2623 0.8243 0.7628 0.069 Uiso 1 1 calc R .
C17Q C 1.0305(19) 0.6991(9) 0.9395(11) 0.054(11) Uiso 1 1 d D U
H17Q H 1.0222 0.7148 0.9150 0.064 Uiso 1 1 calc R .
C17R C 0.996(2) 0.7059(10) 0.9749(13) 0.054(11) Uiso 1 1 d D U
H17R H 0.9635 0.7270 0.9730 0.064 Uiso 1 1 calc R .
C17S C 1.001(2) 0.6861(11) 1.0129(12) 0.049(10) Uiso 1 1 d D U
H17S H 0.9749 0.6934 1.0361 0.059 Uiso 1 1 calc R .
C17T C 1.0473(19) 0.6540(10) 1.0154(9) 0.039(10) Uiso 1 1 d D U
H17T H 1.0529 0.6380 1.0398 0.047 Uiso 1 1 calc R .
C17N C 1.167(2) 0.6257(11) 0.9114(11) 0.063(12) Uiso 1 1 d . U
H17N H 1.1942 0.6184 0.8888 0.076 Uiso 1 1 calc R .
C17M C 1.1726(19) 0.6047(9) 0.9501(12) 0.062(12) Uiso 1 1 d G U
C17V C 1.1316(17) 0.6157(8) 0.9838(9) 0.067(11) Uiso 1 1 d DG U
C17U C 1.0848(15) 0.6475(8) 0.9787(8) 0.056(9) Uiso 1 1 d DG U
C17P C 1.0789(16) 0.6685(8) 0.9399(9) 0.053(9) Uiso 1 1 d DG U
C17O C 1.120(2) 0.6575(10) 0.9062(8) 0.058(11) Uiso 1 1 d G U
H17O H 1.1160 0.6715 0.8803 0.069 Uiso 1 1 calc R .
C15V C 1.6443(16) 0.5498(10) 1.2013(12) 0.057(19) Uiso 1 1 d D .
C15U C 1.6643(18) 0.5186(10) 1.2280(12) 0.050(11) Uiso 1 1 d DG U
C15P C 1.733(2) 0.4994(10) 1.2251(12) 0.063(12) Uiso 1 1 d DG U
C15O C 1.7816(18) 0.5114(11) 1.1957(13) 0.06(2) Uiso 1 1 d G .
H15O H 1.8276 0.4985 1.1938 0.076 Uiso 1 1 calc R .
C15N C 1.7616(16) 0.5426(10) 1.1690(12) 0.045(16) Uiso 1 1 d DG .
H15N H 1.7942 0.5507 1.1493 0.054 Uiso 1 1 calc R .
C15M C 1.6930(16) 0.5619(10) 1.1719(12) 0.040(15) Uiso 1 1 d G .
C15L C 1.6177(15) 0.6713(8) 1.1632(12) 0.07(2) Uiso 1 1 d D .
H15L H 1.5700 0.6658 1.1465 0.081 Uiso 1 1 calc R .
C15G C 1.6789(13) 0.6460(6) 1.1645(7) 0.019(10) Uiso 1 1 d DG .
C15H C 1.7504(14) 0.6541(8) 1.1895(10) 0.042(15) Uiso 1 1 d DG .
H15H H 1.7913 0.6372 1.1903 0.050 Uiso 1 1 calc R .
C15I C 1.7606(18) 0.6876(9) 1.2131(11) 0.031(13) Uiso 1 1 d G .
H15I H 1.8083 0.6931 1.2298 0.037 Uiso 1 1 calc R .
C15J C 1.699(2) 0.7129(7) 1.2119(11) 0.044(16) Uiso 1 1 d G .
H15J H 1.7062 0.7353 1.2277 0.053 Uiso 1 1 calc R .
C15K C 1.628(2) 0.7048(9) 1.1869(14) 0.049(17) Uiso 1 1 d G .
H15K H 1.5870 0.7217 1.1861 0.059 Uiso 1 1 calc R .
C421 C 1.0068(19) 0.5503(8) 0.5712(6) 0.018(2) Uiso 1 1 d . U
C426 C 0.9945(19) 0.5791(6) 0.6003(8) 0.018(2) Uiso 1 1 d G U
H426 H 0.9795 0.6028 0.5895 0.021 Uiso 1 1 calc R .
C425 C 1.0047(19) 0.5723(7) 0.6456(8) 0.017(3) Uiso 1 1 d G U
H425 H 0.9965 0.5915 0.6650 0.021 Uiso 1 1 calc R .
C424 C 1.0272(19) 0.5368(8) 0.6618(6) 0.017(3) Uiso 1 1 d G U
H424 H 1.0340 0.5322 0.6921 0.020 Uiso 1 1 calc R .
C423 C 1.0394(19) 0.5080(6) 0.6327(8) 0.017(3) Uiso 1 1 d G U
H423 H 1.0545 0.4843 0.6436 0.021 Uiso 1 1 calc R .
C422 C 1.0292(19) 0.5148(7) 0.5874(8) 0.018(2) Uiso 1 1 d G U
H422 H 1.0374 0.4956 0.5680 0.021 Uiso 1 1 calc R .

loop_
_atom_site_aniso_label
_atom_site_aniso_U_11
_atom_site_aniso_U_22
_atom_site_aniso_U_33
_atom_site_aniso_U_23
_atom_site_aniso_U_13
_atom_site_aniso_U_12
Au9 0.0126(10) 0.0144(10) 0.0299(11) 0.0023(8) 0.0043(8) 0.0003(8)
Au4 0.0214(11) 0.0142(10) 0.0313(11) 0.0019(8) 0.0104(9) 0.0007(8)
Au1 0.0206(11) 0.0120(10) 0.0328(12) 0.0009(8) 0.0007(9) -0.0021(8)
Au6 0.0265(12) 0.0189(10) 0.0232(11) -0.0005(8) 0.0057(9) -0.0010(9)
Au7 0.0134(10) 0.0179(10) 0.0302(11) 0.0006(8) 0.0006(8) -0.0021(8)
Au3 0.0167(11) 0.0211(11) 0.0401(13) 0.0031(9) 0.0073(9) 0.0030(9)
Au8 0.0234(11) 0.0220(11) 0.0242(11) 0.0039(8) 0.0025(8) 0.0003(9)
Au5 0.0137(10) 0.0190(10) 0.0350(12) 0.0019(9) 0.0045(8) 0.0028(8)
Au17 0.0327(13) 0.0214(11) 0.0242(11) -0.0013(9) 0.0059(9) -0.0033(9)
Au18 0.0233(12) 0.0169(10) 0.0233(11) -0.0026(8) 0.0065(8) -0.0009(8)
Au11 0.0312(13) 0.0186(11) 0.0307(12) -0.0032(9) 0.0104(9) -0.0026(9)
Au2 0.0125(10) 0.0168(10) 0.0422(13) 0.0053(9) 0.0024(9) 0.0034(8)
Au14 0.0405(14) 0.0238(11) 0.0202(10) -0.0043(9) 0.0064(9) -0.0053(10)
Au15 0.0338(13) 0.0229(11) 0.0231(11) -0.0033(9) -0.0022(9) -0.0023(9)
Au16 0.0278(12) 0.0241(11) 0.0299(12) -0.0049(9) 0.0043(9) -0.0012(10)
Au13 0.0342(13) 0.0188(11) 0.0228(11) -0.0045(8) 0.0038(9) -0.0037(9)
Au12 0.0404(14) 0.0178(11) 0.0310(12) -0.0045(9) 0.0109(10) -0.0051(10)
Au10 0.0323(13) 0.0155(11) 0.0305(12) -0.0020(9) 0.0023(9) 0.0001(9)
P1 0.015(5) 0.024(5) 0.024(5) 0.006(4) 0.006(4) 0.007(4)
P4 0.018(2) 0.018(2) 0.018(2) -0.0008(14) 0.0024(14) 0.0004(14)
P8 0.036(8) 0.025(7) 0.032(8) 0.009(6) 0.002(6) -0.007(6)
P13 0.024(7) 0.019(7) 0.027(7) -0.001(5) 0.006(5) -0.002(5)
P17 0.021(8) 0.061(11) 0.035(8) 0.000(7) 0.005(6) 0.015(7)
P2 0.023(8) 0.015(7) 0.063(10) -0.003(6) -0.003(7) -0.005(6)
P16 0.036(9) 0.035(9) 0.056(10) 0.017(7) 0.023(7) 0.026(7)
P12 0.054(10) 0.025(7) 0.011(6) -0.008(5) 0.009(6) 0.001(7)
P7 0.049(11) 0.068(12) 0.021(7) 0.002(7) -0.011(7) 0.018(9)
P15 0.037(8) 0.022(7) 0.031(7) -0.014(6) -0.004(6) -0.001(6)
P10 0.031(2) 0.031(2) 0.031(2) -0.0001(8) 0.0046(9) 0.0001(8)
P14 0.057(11) 0.041(9) 0.019(7) 0.001(6) -0.005(7) -0.015(8)
P5 0.029(8) 0.043(9) 0.047(9) -0.012(7) 0.024(7) 0.012(7)
P6 0.025(8) 0.039(9) 0.042(9) 0.004(7) 0.007(6) 0.004(7)
P3 0.030(3) 0.031(3) 0.031(3) 0.0005(14) 0.0049(14) -0.0003(14)

loop_
_atom_type_symbol
_atom_type_description
_atom_type_scat_dispersion_real
_atom_type_scat_dispersion_imag
_atom_type_scat_source
C C 0.0181 0.0091 'International Tables Vol C Tables 4.2.6.8 and 6.1.1.4'
H H 0.0000 0.0000 'International Tables Vol C Tables 4.2.6.8 and 6.1.1.4'
O O 0.0492 0.0322 'International Tables Vol C Tables 4.2.6.8 and 6.1.1.4'
F F 0.0727 0.0534 'International Tables Vol C Tables 4.2.6.8 and 6.1.1.4'
P P 0.2955 0.4335 'International Tables Vol C Tables 4.2.6.8 and 6.1.1.4'
Au Au -4.4197 7.2980 'International Tables Vol C Tables 4.2.6.8 and 6.1.1.4'

loop_
_geom_angle_atom_site_label_1
_geom_angle_atom_site_label_2
_geom_angle_atom_site_label_3
_geom_angle
Au4 Au9 Au7 114.41(9)
Au4 Au9 Au8 60.82(8)
Au4 Au9 Au5 60.58(7)
Au1 Au9 Au4 174.94(11)
Au1 Au9 Au6 60.56(8)
Au1 Au9 Au7 60.59(7)
Au1 Au9 Au8 115.52(10)
Au1 Au9 Au5 114.75(10)
Au6 Au9 Au4 116.79(10)
Au6 Au9 Au7 58.94(8)
Au6 Au9 Au8 112.48(10)
Au6 Au9 Au5 64.99(8)
Au3 Au9 Au4 62.09(8)
Au3 Au9 Au1 122.76(10)
Au3 Au9 Au6 143.49(11)
Au3 Au9 Au7 157.51(11)
Au3 Au9 Au8 98.55(9)
Au3 Au9 Au5 122.25(10)
Au3 Au9 Au2 62.27(8)
Au8 Au9 Au7 63.77(8)
Au5 Au9 Au7 62.00(8)
Au5 Au9 Au8 58.37(8)
Au2 Au9 Au4 122.64(10)
Au2 Au9 Au1 62.42(8)
Au2 Au9 Au6 99.84(10)
Au2 Au9 Au7 122.24(10)
Au2 Au9 Au8 141.13(11)
Au2 Au9 Au5 160.46(11)
Au9 Au4 Au3 57.18(7)
Au9 Au4 Au8 59.93(7)
Au9 Au4 Au5 59.77(7)
Au3 Au4 Au8 94.80(9)
Au5 Au4 Au3 116.58(9)
Au5 Au4 Au8 57.84(8)
P4 Au4 Au9 163.9(3)
P4 Au4 Au3 108.1(3)
P4 Au4 Au8 132.6(3)
P4 Au4 Au5 133.2(3)
Au9 Au1 Au6 59.91(7)
Au9 Au1 Au7 60.44(7)
Au9 Au1 Au2 57.40(7)
Au6 Au1 Au7 58.69(8)
Au6 Au1 Au2 96.10(9)
Au7 Au1 Au2 117.14(9)
P1 Au1 Au9 162.0(3)
P1 Au1 Au6 135.0(3)
P1 Au1 Au7 132.8(3)
P1 Au1 Au2 106.5(3)
Au9 Au6 Au1 59.52(7)
Au9 Au6 Au5 57.68(7)
Au1 Au6 Au5 107.88(9)
Au7 Au6 Au9 61.08(8)
Au7 Au6 Au1 60.96(8)
Au7 Au6 Au5 60.13(7)
P6 Au6 Au9 133.2(4)
P6 Au6 Au1 125.0(4)
P6 Au6 Au7 165.5(4)
P6 Au6 Au5 122.7(4)
Au9 Au7 Au1 58.97(7)
Au9 Au7 Au8 58.05(7)
Au9 Au7 Au5 58.65(7)
Au1 Au7 Au8 109.28(9)
Au1 Au7 Au5 110.46(9)
Au6 Au7 Au9 59.97(8)
Au6 Au7 Au1 60.35(8)
Au6 Au7 Au8 108.59(9)
Au6 Au7 Au5 64.09(8)
Au5 Au7 Au8 55.58(7)
P7 Au7 Au9 147.7(5)
P7 Au7 Au1 130.2(5)
P7 Au7 Au6 151.7(5)
P7 Au7 Au8 92.8(5)
P7 Au7 Au5 118.7(5)
Au9 Au3 Au4 60.73(7)
Au9 Au3 Au2 58.94(8)
Au2 Au3 Au4 118.10(10)
P3 Au3 Au9 170.2(4)
P3 Au3 Au4 109.7(4)
P3 Au3 Au2 129.5(4)
Au9 Au8 Au4 59.25(7)
Au9 Au8 Au7 58.19(7)
Au4 Au8 Au7 108.47(9)
Au5 Au8 Au9 60.52(8)
Au5 Au8 Au4 60.75(8)
Au5 Au8 Au7 60.69(7)
P8 Au8 Au9 135.8(4)
P8 Au8 Au4 126.9(4)
P8 Au8 Au7 121.2(4)
P8 Au8 Au5 163.3(4)
Au9 Au5 Au4 59.65(7)
Au9 Au5 Au6 57.34(7)
Au9 Au5 Au7 59.34(7)
Au4 Au5 Au6 109.47(9)
Au4 Au5 Au7 111.33(9)
Au7 Au5 Au6 55.77(7)
Au8 Au5 Au9 61.11(8)
Au8 Au5 Au4 61.42(8)
Au8 Au5 Au6 108.44(9)
Au8 Au5 Au7 63.73(8)
P5 Au5 Au9 145.0(4)
P5 Au5 Au4 126.8(4)
P5 Au5 Au6 92.6(4)
P5 Au5 Au7 120.9(5)
P5 Au5 Au8 153.7(4)
Au18 Au17 Au16 57.49(8)
Au18 Au17 Au13 59.03(8)
Au14 Au17 Au18 60.55(8)
Au14 Au17 Au16 60.51(8)
Au14 Au17 Au13 60.48(8)
Au13 Au17 Au16 107.60(10)
P17 Au17 Au18 130.0(5)
P17 Au17 Au14 168.3(4)
P17 Au17 Au16 118.5(5)
P17 Au17 Au13 127.5(4)
Au11 Au18 Au17 145.44(11)
Au11 Au18 Au14 156.00(12)
Au11 Au18 Au15 96.36(10)
Au11 Au18 Au16 122.01(10)
Au11 Au18 Au13 123.34(10)
Au11 Au18 Au10 61.61(8)
Au14 Au18 Au17 58.54(8)
Au14 Au18 Au10 114.86(10)
Au15 Au18 Au17 112.67(10)
Au15 Au18 Au14 64.48(8)
Au15 Au18 Au10 61.25(8)
Au16 Au18 Au17 64.15(8)
Au16 Au18 Au14 62.23(8)
Au16 Au18 Au15 59.36(8)
Au16 Au18 Au10 60.60(8)
Au13 Au18 Au17 60.71(8)
Au13 Au18 Au14 60.38(8)
Au13 Au18 Au15 115.81(10)
Au13 Au18 Au16 114.52(10)
Au13 Au18 Au10 174.98(11)
Au12 Au18 Au17 101.66(10)
Au12 Au18 Au11 62.45(8)
Au12 Au18 Au14 122.17(10)
Au12 Au18 Au15 139.11(12)
Au12 Au18 Au16 161.47(12)
Au12 Au18 Au13 62.86(8)
Au12 Au18 Au10 122.12(10)
Au10 Au18 Au17 115.97(10)
Au18 Au11 Au12 58.62(8)
Au18 Au11 Au10 61.10(8)
Au12 Au11 Au10 117.94(11)
P11 Au11 Au18 169.8(3)
P11 Au11 Au12 130.3(3)
P11 Au11 Au10 108.9(3)
Au9 Au2 Au1 60.17(7)
Au9 Au2 Au3 58.79(7)
Au3 Au2 Au1 117.25(10)
P2 Au2 Au9 169.6(4)
P2 Au2 Au1 111.0(4)
P2 Au2 Au3 127.7(4)
Au17 Au14 Au18 60.90(8)
Au17 Au14 Au15 108.84(10)
Au17 Au14 Au16 63.65(8)
Au17 Au14 Au13 61.16(8)
Au18 Au14 Au15 57.50(8)
Au18 Au14 Au16 58.60(8)
Au18 Au14 Au13 59.36(8)
Au16 Au14 Au15 56.06(8)
Au13 Au14 Au15 109.02(10)
Au13 Au14 Au16 110.52(10)
P14 Au14 Au17 153.8(4)
P14 Au14 Au18 145.3(5)
P14 Au14 Au15 93.7(4)
P14 Au14 Au16 124.0(4)
P14 Au14 Au13 124.4(5)
Au18 Au15 Au14 58.02(7)
Au18 Au15 Au10 59.68(8)
Au16 Au15 Au18 60.31(8)
Au16 Au15 Au14 60.26(8)
Au16 Au15 Au10 60.37(8)
Au10 Au15 Au14 108.27(10)
P15 Au15 Au18 138.6(4)
P15 Au15 Au14 123.7(4)
P15 Au15 Au16 161.0(4)
P15 Au15 Au10 125.8(4)
Au18 Au16 Au17 58.35(8)
Au18 Au16 Au14 59.17(8)
Au18 Au16 Au10 60.02(8)
Au14 Au16 Au17 55.84(8)
Au15 Au16 Au17 108.70(10)
Au15 Au16 Au18 60.33(8)
Au15 Au16 Au14 63.69(9)
Au15 Au16 Au10 61.37(8)
Au10 Au16 Au17 110.54(10)
Au10 Au16 Au14 111.72(10)
P16 Au16 Au17 96.2(5)
P16 Au16 Au18 150.0(5)
P16 Au16 Au14 122.1(4)
P16 Au16 Au15 149.6(5)
P16 Au16 Au10 126.0(4)
Au17 Au13 Au12 97.41(10)
Au18 Au13 Au17 60.26(8)
Au18 Au13 Au14 60.25(8)
Au18 Au13 Au12 57.00(8)
Au14 Au13 Au17 58.36(8)
Au14 Au13 Au12 116.31(10)
P13 Au13 Au17 133.8(4)
P13 Au13 Au18 163.7(4)
P13 Au13 Au14 131.5(3)
P13 Au13 Au12 108.4(3)
Au18 Au12 Au11 58.94(8)
Au18 Au12 Au13 60.14(8)
Au11 Au12 Au13 117.35(10)
P12 Au12 Au18 169.6(4)
P12 Au12 Au11 127.8(4)
P12 Au12 Au13 110.9(4)
Au18 Au10 Au11 57.28(8)
Au18 Au10 Au15 59.07(8)
Au18 Au10 Au16 59.38(8)
Au11 Au10 Au15 92.28(9)
Au11 Au10 Au16 116.48(10)
Au16 Au10 Au15 58.26(8)
P10 Au10 Au18 164.4(4)
P10 Au10 Au11 109.4(4)
P10 Au10 Au15 134.0(4)
P10 Au10 Au16 132.1(4)
C121 P1 Au1 110.4(12)
C121 P1 C111 102.6(17)
C121 P1 C131 114.8(14)
C111 P1 Au1 112.2(12)
C131 P1 Au1 118.0(6)
C131 P1 C111 96.9(12)
C411 P4 Au4 113.7(8)
C411 P4 C431 101.6(12)
C431 P4 Au4 113.1(11)
C421 P4 Au4 111.2(11)
C421 P4 C411 102.2(12)
C421 P4 C431 114.3(15)
C176 P8 Au8 120.9(13)
C176 P8 C821 106.4(15)
C821 P8 Au8 109.4(13)
C811 P8 Au8 106.0(17)
C811 P8 C176 105(2)
C811 P8 C821 108.8(18)
C13G P13 Au13 108.7(11)
C13G P13 C13M 116.5(13)
C13G P13 C13A 107.5(17)
C13M P13 Au13 112.3(12)
C13A P13 Au13 111.6(12)
C13A P13 C13M 99.9(15)
C17G P17 Au17 100.1(15)
C17G P17 C17A 110(2)
C17G P17 C17M 111(2)
C17A P17 Au17 115.2(16)
C17A P17 C17M 105(2)
C17M P17 Au17 115.5(13)
C211 P2 Au2 108.4(14)
C231 P2 Au2 116.7(14)
C231 P2 C211 114.3(18)
C231 P2 C221 104.8(13)
C221 P2 Au2 106.6(14)
C221 P2 C211 105.0(19)
C16A P16 Au16 112.0(15)
C16A P16 C16M 121.5(12)
C16G P16 Au16 109.9(19)
C16G P16 C16A 103(2)
C16G P16 C16M 102(2)
C16M P16 Au16 107.5(14)
C12A P12 Au12 109.0(13)
C12A P12 C12G 104.5(19)
C12A P12 C12M 106.8(17)
C12G P12 Au12 107.2(11)
C12G P12 C12M 114.7(16)
C12M P12 Au12 114.2(13)
C721 P7 Au7 109.0(15)
C721 P7 C731 120.8(16)
C711 P7 Au7 114(2)
C711 P7 C721 106(3)
C711 P7 C731 102(2)
C731 P7 Au7 104.3(16)
C15A P15 Au15 102.4(13)
C15M P15 Au15 123.8(14)
C15M P15 C15A 106.4(15)
C15M P15 C15G 106.2(16)
C15G P15 Au15 111.0(8)
C15G P15 C15A 105.7(14)
C10G P10 Au10 106.6(9)
C10G P10 C10M 120.6(15)
C10M P10 Au10 116.2(11)
C10A P10 Au10 117.1(11)
C10A P10 C10G 95.1(12)
C10A P10 C10M 99.7(15)
C14A P14 Au14 112.3(15)
C14A P14 C14G 110.4(12)
C14A P14 C14M 99.7(16)
C14G P14 Au14 108.6(11)
C14G P14 C14M 119.4(14)
C14M P14 Au14 106.2(15)
C531 P5 Au5 105.9(14)
C521 P5 Au5 112.2(16)
C521 P5 C531 119.7(18)
C521 P5 C511 103(3)
C511 P5 Au5 119(2)
C511 P5 C531 97(2)
C611 P6 Au6 105.6(16)
C621 P6 Au6 113.4(15)
C621 P6 C611 105(2)
C621 P6 C631 107(2)
C631 P6 Au6 120.7(13)
C631 P6 C611 103.0(19)
C331 P3 Au3 119.7(7)
C311 P3 Au3 112.1(7)
C311 P3 C331 115.7(9)
C311 P3 C321 86.4(9)
C321 P3 Au3 106.0(8)
C321 P3 C331 111.5(10)
C13L C13G P13 119.4(16)
C13L C13G C13H 120.0
C13H C13G P13 119.5(16)
C13G C13L H13L 120.0
C13K C13L C13G 120.0
C13K C13L H13L 120.0
C13L C13K H13K 120.0
C13L C13K C13J 120.0
C13J C13K H13K 120.0
C13K C13J H13J 120.0
C13I C13J C13K 120.0
C13I C13J H13J 120.0
C13J C13I H13I 120.0
C13J C13I C13H 120.0
C13H C13I H13I 120.0
C13G C13H H13H 120.0
C13I C13H C13G 120.0
C13I C13H H13H 120.0
C14B C14A P14 120(3)
C14B C14A C14F 120.0
C14F C14A P14 120(3)
C14A C14B H14B 120.0
C14A C14B C14C 120.0
C14C C14B H14B 120.0
C14B C14C H14C 120.0
C14D C14C C14B 120.00(6)
C14D C14C H14C 120.0
C14C C14D H14D 120.0
C14C C14D C14E 120.00(6)
C14E C14D H14D 120.0
C14D C14E H14E 120.0
C14F C14E C14D 120.0
C14F C14E H14E 120.0
C14A C14F H14F 120.0
C14E C14F C14A 120.0
C14E C14F H14F 120.0
C540 C531 P5 122.7(9)
C540 C531 C532 120.0
C532 C531 P5 117.3(9)
C531 C540 C640 125.1(17)
C539 C540 C531 120.0
C539 C540 C640 114.9(17)
C540 C539 C534 120.0
C540 C539 C538 122.6(16)
C534 C539 C538 117.3(16)
C539 C534 C533 120.0
C539 C534 C535 122.2(15)
C533 C534 C535 117.8(15)
C534 C533 H533 120.0
C532 C533 C534 120.0
C532 C533 H533 120.0
C531 C532 H532 120.0
C533 C532 C531 120.0
C533 C532 H532 120.0
C12F C12A P12 117(2)
C12F C12A C12B 120.0
C12B C12A P12 122(2)
C12A C12F H12F 120.0
C12E C12F C12A 120.0
C12E C12F H12F 120.0
C12F C12E H12E 120.0
C12F C12E C12D 120.0
C12D C12E H12E 120.0
C12E C12D H12D 120.0
C12E C12D C12C 120.0
C12C C12D H12D 120.0
C12D C12C H12C 120.0
C12B C12C C12D 120.0
C12B C12C H12C 120.0
C12A C12B H12B 120.0
C12C C12B C12A 120.0
C12C C12B H12B 120.0
C839 C840 C176 120.0
C839 C840 C740 121(2)
C176 C840 C740 119(2)
C840 C839 C838 120.5(19)
C834 C839 C840 120.0
C834 C839 C838 119.4(19)
C839 C834 C833 120.0
C839 C834 C835 120.5(19)
C833 C834 C835 119.5(19)
C834 C833 H833 120.0
C834 C833 C832 120.0
C832 C833 H833 120.0
C833 C832 H832 120.0
C176 C832 C833 120.0
C176 C832 H832 120.0
C840 C176 P8 123.3(16)
C832 C176 P8 116.7(16)
C832 C176 C840 120.0
C612 C611 P6 121(2)
C612 C611 C616 120.0
C616 C611 P6 117(2)
C611 C612 H612 120.0
C613 C612 C611 120.0
C613 C612 H612 120.0
C612 C613 H613 120.0
C614 C613 C612 120.0
C614 C613 H613 120.0
C613 C614 H614 120.0
C613 C614 C615 120.0
C615 C614 H614 120.0
C614 C615 H615 120.0
C616 C615 C614 120.0
C616 C615 H615 120.0
C611 C616 H616 120.0
C615 C616 C611 120.0
C615 C616 H616 120.0
C17L C17G P17 118(2)
C17L C17G C17H 120.0
C17H C17G P17 122(2)
C17G C17L H17L 120.0
C17G C17L C17K 120.0
C17K C17L H17L 120.0
C17L C17K H17K 120.0
C17J C17K C17L 120.0
C17J C17K H17K 120.0
C17K C17J H17J 120.0
C17I C17J C17K 120.0
C17I C17J H17J 120.0
C17J C17I H17I 120.0
C17J C17I C17H 120.0
C17H C17I H17I 120.0
C17G C17H H17H 120.0
C17I C17H C17G 120.0
C17I C17H H17H 120.0
C126 C121 P1 117.9(17)
C126 C121 C122 120.0
C122 C121 P1 122.1(17)
C121 C126 H126 120.0
C121 C126 C125 120.0
C125 C126 H126 120.0
C126 C125 H125 120.0
C124 C125 C126 120.0
C124 C125 H125 120.0
C125 C124 H124 120.0
C125 C124 C123 120.0
C123 C124 H124 120.0
C124 C123 H123 120.0
C122 C123 C124 120.0
C122 C123 H123 120.0
C121 C122 H122 120.0
C123 C122 C121 120.0
C123 C122 H122 120.0
C212 C211 P2 112(2)
C212 C211 C216 120.0
C216 C211 P2 127(2)
C211 C212 H212 120.0
C211 C212 C213 120.0
C213 C212 H212 120.0
C212 C213 H213 120.0
C214 C213 C212 120.0
C214 C213 H213 120.0
C213 C214 H214 120.0
C215 C214 C213 120.0
C215 C214 H214 120.0
C214 C215 H215 120.0
C214 C215 C216 120.0
C216 C215 H215 120.0
C211 C216 H216 120.0
C215 C216 C211 120.0
C215 C216 H216 120.0
C239 C240 C231 120.0
C239 C240 C140 109.4(13)
C231 C240 C140 130.3(13)
C240 C239 C238 120.5(15)
C234 C239 C240 120.0
C234 C239 C238 119.3(16)
C239 C234 C235 120.5(16)
C233 C234 C239 120.0
C233 C234 C235 119.5(16)
C234 C233 H233 120.0
C234 C233 C232 120.0
C232 C233 H233 120.0
C233 C232 H232 120.0
C231 C232 C233 120.0
C231 C232 H232 120.0
C240 C231 P2 126.1(13)
C232 C231 P2 113.2(13)
C232 C231 C240 120.0
C222 C221 P2 120.0(10)
C222 C221 C226 120.00(7)
C226 C221 P2 120.0(10)
C221 C222 H222 120.0
C223 C222 C221 120.00(8)
C223 C222 H222 120.0
C222 C223 H223 120.0
C222 C223 C224 120.0
C224 C223 H223 120.0
C223 C224 H224 120.0
C225 C224 C223 120.00(8)
C225 C224 H224 120.0
C224 C225 H225 120.0
C224 C225 C226 120.00(6)
C226 C225 H225 120.0
C221 C226 H226 120.0
C225 C226 C221 120.0
C225 C226 H226 120.0
C136 C135 H135 121.7
C136 C135 C134 116.5(15)
C134 C135 H135 121.7
C139 C138 H138 118.9
C137 C138 H138 118.9
C137 C138 C139 122.2(13)
C539 C538 H538 119.2
C537 C538 C539 122(2)
C537 C538 H538 119.2
C526 C521 P5 123(2)
C526 C521 C522 120.0
C522 C521 P5 117(2)
C521 C526 H526 120.0
C521 C526 C525 120.0
C525 C526 H526 120.0
C526 C525 H525 120.0
C524 C525 C526 120.0
C524 C525 H525 120.0
C525 C524 H524 120.0
C525 C524 C523 120.0
C523 C524 H524 120.0
C524 C523 H523 120.0
C522 C523 C524 120.0
C522 C523 H523 120.0
C521 C522 H522 120.0
C523 C522 C521 120.0
C523 C522 H522 120.0
C14K C14L H14L 120.0
C14K C14L C14G 120.0
C14G C14L H14L 120.0
C14L C14K H14K 120.0
C14L C14K C14J 120.0
C14J C14K H14K 120.0
C14K C14J H14J 120.0
C14I C14J C14K 120.0
C14I C14J H14J 120.0
C14J C14I H14I 120.0
C14H C14I C14J 120.0
C14H C14I H14I 120.0
C14I C14H H14H 120.0
C14G C14H C14I 120.0
C14G C14H H14H 120.0
C14L C14G P14 119.4(10)
C14H C14G P14 120.6(10)
C14H C14G C14L 120.0
C538 C537 H537 120.6
C538 C537 C536 118.7(17)
C536 C537 H537 120.6
C16B C16A P16 117(3)
C16B C16A C16F 120.0
C16F C16A P16 123(3)
C16A C16B H16B 120.0
C16A C16B C16C 120.0
C16C C16B H16B 120.0
C16B C16C H16C 120.0
C16D C16C C16B 120.0
C16D C16C H16C 120.0
C16C C16D H16D 120.0
C16C C16D C16E 120.0
C16E C16D H16D 120.0
C16D C16E H16E 120.0
C16F C16E C16D 120.0
C16F C16E H16E 120.0
C16A C16F H16F 120.0
C16E C16F C16A 120.0
C16E C16F H16F 120.0
C339 C340 C331 120.0
C339 C340 C440 116.8(15)
C331 C340 C440 121.8(15)
C340 C339 C334 120.0
C340 C339 C338 123.4(13)
C334 C339 C338 116.5(13)
C339 C334 C333 120.0
C339 C334 C335 123.2(13)
C333 C334 C335 116.6(13)
C334 C333 H333 120.0
C332 C333 C334 120.0
C332 C333 H333 120.0
C333 C332 H332 120.0
C333 C332 C331 120.0
C331 C332 H332 120.0
C340 C331 P3 123.2(12)
C332 C331 P3 116.8(12)
C332 C331 C340 120.0
C116 C111 P1 123.2(19)
C116 C111 C112 120.0
C112 C111 P1 116.8(19)
C111 C116 H116 120.0
C111 C116 C115 120.0
C115 C116 H116 120.0
C116 C115 H115 120.0
C114 C115 C116 120.0
C114 C115 H115 120.0
C115 C114 H114 120.0
C113 C114 C115 120.0
C113 C114 H114 120.0
C114 C113 H113 120.0
C114 C113 C112 120.0
C112 C113 H113 120.0
C111 C112 H112 120.0
C113 C112 C111 120.0
C113 C112 H112 120.0
C338 C337 H337 121.7
C336 C337 H337 121.7
C336 C337 C338 116.6(13)
C339 C338 C337 123.3(13)
C339 C338 H338 118.3
C337 C338 H338 118.3
C437 C438 H438 119.3
C437 C438 C439 121(3)
C439 C438 H438 119.3
C438 C437 H437 120.6
C438 C437 C436 119(3)
C436 C437 H437 120.6
C437 C436 H436 119.7
C435 C436 C437 121(3)
C435 C436 H436 119.7
C436 C435 H435 120.2
C436 C435 C434 120(3)
C434 C435 H435 120.2
C637 C638 H638 119.9
C639 C638 H638 119.9
C639 C638 C637 120.2(19)
C337 C336 H336 118.3
C337 C336 C335 123.3(13)
C335 C336 H336 118.3
C135 C136 H136 118.8
C135 C136 C137 122.4(16)
C137 C136 H136 118.8
C131 C140 C240 121.6(15)
C131 C140 C139 120.0
C139 C140 C240 115.0(15)
C140 C131 P1 122.3(8)
C140 C131 C132 120.0
C132 C131 P1 117.7(8)
C131 C132 H132 120.0
C131 C132 C133 120.0
C133 C132 H132 120.0
C132 C133 H133 120.0
C134 C133 C132 120.0
C134 C133 H133 120.0
C135 C134 C133 116.1(13)
C135 C134 C139 123.9(13)
C133 C134 C139 120.0
C140 C139 C138 123.2(12)
C134 C139 C138 116.8(12)
C134 C139 C140 120.0
C537 C536 H536 119.8
C537 C536 C535 120.5(19)
C535 C536 H536 119.8
C726 C721 P7 122(2)
C726 C721 C722 120.0
C722 C721 P7 117(2)
C721 C726 H726 120.0
C725 C726 C721 120.0
C725 C726 H726 120.0
C726 C725 H725 120.0
C726 C725 C724 120.0
C724 C725 H725 120.0
C725 C724 H724 120.0
C725 C724 C723 120.0
C723 C724 H724 120.0
C724 C723 H723 120.0
C722 C723 C724 120.0
C722 C723 H723 120.0
C721 C722 H722 120.0
C723 C722 C721 120.0
C723 C722 H722 120.0
C626 C621 P6 120(2)
C626 C621 C622 120.0
C622 C621 P6 120(2)
C621 C626 H626 120.0
C625 C626 C621 120.0
C625 C626 H626 120.0
C626 C625 H625 120.0
C626 C625 C624 120.0
C624 C625 H625 120.0
C625 C624 H624 120.0
C625 C624 C623 120.0
C623 C624 H624 120.0
C624 C623 H623 120.0
C624 C623 C622 120.0
C622 C623 H623 120.0
C621 C622 H622 120.0
C623 C622 C621 120.0
C623 C622 H622 120.0
C638 C637 H637 120.1
C636 C637 C638 119.8(19)
C636 C637 H637 120.1
C13N C13M P13 117.8(8)
C13N C13M C13V 120.0
C13V C13M P13 121.9(8)
C13M C13N H13N 120.0
C13M C13N C13O 120.0
C13O C13N H13N 120.0
C13N C13O H13O 120.0
C13P C13O C13N 120.0
C13P C13O H13O 120.0
C13O C13P C13U 120.0
C13O C13P C13Q 116.3(13)
C13U C13P C13Q 123.5(13)
C13P C13U C13T 116.5(13)
C13V C13U C13P 120.0
C13V C13U C13T 123.3(13)
C13M C13V C12V 121.3(16)
C13U C13V C13M 120.0
C13U C13V C12V 118.7(16)
C637 C636 H636 119.9
C637 C636 C635 120.2(19)
C635 C636 H636 119.9
C17B C17A P17 123(3)
C17B C17A C17F 120.00(5)
C17F C17A P17 117(3)
C17A C17B H17B 120.0
C17A C17B C17C 120.0
C17C C17B H17B 120.0
C17B C17C H17C 120.0
C17D C17C C17B 120.0
C17D C17C H17C 120.0
C17C C17D H17D 120.0
C17C C17D C17E 120.0
C17E C17D H17D 120.0
C17D C17E H17E 120.0
C17D C17E C17F 120.0
C17F C17E H17E 120.0
C17A C17F H17F 120.0
C17E C17F C17A 120.0
C17E C17F H17F 120.0
C716 C711 P7 121(3)
C716 C711 C712 120.0
C712 C711 P7 119(3)
C711 C716 H716 120.0
C711 C716 C715 120.0
C715 C716 H716 120.0
C716 C715 H715 120.0
C714 C715 C716 120.00(6)
C714 C715 H715 120.0
C715 C714 H714 120.0
C713 C714 C715 120.0
C713 C714 H714 120.0
C714 C713 H713 120.0
C712 C713 C714 120.0
C712 C713 H713 120.0
C711 C712 H712 120.0
C713 C712 C711 120.0
C713 C712 H712 120.0
C12L C12G P12 117.9(17)
C12L C12G C12H 120.0
C12H C12G P12 122.0(17)
C12G C12L H12L 120.0
C12G C12L C12K 120.0
C12K C12L H12L 120.0
C12L C12K H12K 120.0
C12J C12K C12L 120.0
C12J C12K H12K 120.0
C12K C12J H12J 120.0
C12I C12J C12K 120.0
C12I C12J H12J 120.0
C12J C12I H12I 120.0
C12J C12I C12H 120.0
C12H C12I H12I 120.0
C12G C12H H12H 120.0
C12I C12H C12G 120.0
C12I C12H H12H 120.0
C639 C640 C540 122(2)
C639 C640 C631 120.0
C631 C640 C540 118(2)
C640 C639 C638 120.2(19)
C640 C639 C634 120.0
C634 C639 C638 119.7(19)
C639 C634 C633 120.0
C639 C634 C635 120.2(19)
C633 C634 C635 119.7(19)
C634 C633 H633 120.0
C632 C633 C634 120.0
C632 C633 H633 120.0
C633 C632 H632 120.0
C633 C632 C631 120.0
C631 C632 H632 120.0
C640 C631 P6 124.2(15)
C632 C631 P6 115.8(15)
C632 C631 C640 120.0
C12T C12S H12S 119.8
C12T C12S C12R 120.4(17)
C12R C12S H12S 119.8
C822 C821 P8 118(2)
C822 C821 C826 120.0
C826 C821 P8 122(2)
C821 C822 H822 120.0
C821 C822 C823 120.0
C823 C822 H822 120.0
C822 C823 H823 120.0
C822 C823 C824 120.0
C824 C823 H823 120.0
C823 C824 H824 120.0
C825 C824 C823 120.0
C825 C824 H824 120.0
C824 C825 H825 120.0
C826 C825 C824 120.0
C826 C825 H825 120.0
C821 C826 H826 120.0
C825 C826 C821 120.0
C825 C826 H826 120.0
C512 C511 P5 128(4)
C512 C511 C516 120.0
C516 C511 P5 112(4)
C511 C512 H512 120.0
C513 C512 C511 120.0
C513 C512 H512 120.0
C512 C513 H513 120.0
C512 C513 C514 120.0
C514 C513 H513 120.0
C513 C514 H514 120.0
C515 C514 C513 120.0
C515 C514 H514 120.0
C514 C515 H515 120.0
C516 C515 C514 120.0
C516 C515 H515 120.0
C511 C516 H516 120.0
C515 C516 C511 120.0
C515 C516 H516 120.0
C234 C235 H235 120.3
C236 C235 C234 119.4(16)
C236 C235 H235 120.3
C235 C236 H236 119.7
C235 C236 C237 120.6(16)
C237 C236 H236 119.7
C236 C237 H237 120.3
C238 C237 C236 119.4(16)
C238 C237 H237 120.3
C239 C238 C237 120.6(16)
C239 C238 H238 119.7
C237 C238 H238 119.7
C12S C12T H12T 120.3
C12S C12T C12U 119.5(17)
C12U C12T H12T 120.3
C12S C12R H12R 120.2
C12Q C12R C12S 119.5(17)
C12Q C12R H12R 120.2
C12U C12P C12O 120.0
C12U C12P C12Q 119.5(17)
C12Q C12P C12O 120.4(17)
C12P C12U C12T 120.4(17)
C12V C12U C12T 119.6(17)
C12V C12U C12P 120.0
C12U C12V C13V 121(2)
C12U C12V C12M 120.0
C12M C12V C13V 119(2)
C12V C12M P12 127.4(15)
C12N C12M P12 111.6(15)
C12N C12M C12V 120.0
C12M C12N H12N 120.0
C12M C12N C12O 120.0
C12O C12N H12N 120.0
C12P C12O H12O 120.0
C12N C12O C12P 120.0
C12N C12O H12O 120.0
C736 C737 H737 119.5
C738 C737 H737 119.5
C738 C737 C736 121(2)
C737 C736 H736 120.1
C737 C736 C735 120(2)
C735 C736 H736 120.1
C737 C738 H738 120.3
C737 C738 C739 119.5(17)
C739 C738 H738 120.3
C736 C735 H735 120.5
C734 C735 C736 118.9(19)
C734 C735 H735 120.5
C13P C13Q H13Q 121.8
C13P C13Q C13R 116.5(13)
C13R C13Q H13Q 121.8
C13Q C13R H13R 118.2
C13S C13R C13Q 123.5(13)
C13S C13R H13R 118.2
C13R C13S H13S 121.8
C13R C13S C13T 116.5(13)
C13T C13S H13S 121.8
C13U C13T C13S 123.5(13)
C13U C13T H13T 118.2
C13S C13T H13T 118.2
C731 C740 C840 122.3(17)
C731 C740 C739 120.0
C739 C740 C840 117.7(17)
C740 C731 P7 122.0(9)
C732 C731 P7 117.6(9)
C732 C731 C740 120.0
C731 C732 H732 120.0
C731 C732 C733 120.0
C733 C732 H732 120.0
C732 C733 H733 120.0
C734 C733 C732 120.0
C734 C733 H733 120.0
C735 C734 C733 117.2(15)
C735 C734 C739 122.7(15)
C733 C734 C739 120.0
C740 C739 C738 121.9(15)
C734 C739 C738 118.0(15)
C734 C739 C740 120.0
C16H C16G P16 122(3)
C16H C16G C16L 120.0
C16L C16G P16 118(3)
C16G C16H H16H 120.0
C16I C16H C16G 120.00(7)
C16I C16H H16H 120.0
C16H C16I H16I 120.0
C16H C16I C16J 120.00(7)
C16J C16I H16I 120.0
C16I C16J H16J 120.0
C16K C16J C16I 120.0
C16K C16J H16J 120.0
C16J C16K H16K 120.0
C16J C16K C16L 120.00(7)
C16L C16K H16K 120.0
C16G C16L H16L 120.0
C16K C16L C16G 120.00(6)
C16K C16L H16L 120.0
C812 C811 P8 116(3)
C812 C811 C816 120.0
C816 C811 P8 124(3)
C811 C812 H812 120.0
C811 C812 C813 120.0
C813 C812 H812 120.0
C812 C813 H813 120.0
C814 C813 C812 120.0
C814 C813 H813 120.0
C813 C814 H814 120.0
C815 C814 C813 120.0
C815 C814 H814 120.0
C814 C815 H815 120.0
C816 C815 C814 120.0
C816 C815 H815 120.0
C811 C816 H816 120.0
C815 C816 C811 120.0
C815 C816 H816 120.0
C334 C335 C336 116.6(13)
C334 C335 H335 121.7
C336 C335 H335 121.7
C10G C10H H10H 120.0
C10G C10H C10I 120.0
C10I C10H H10H 120.0
C10H C10G P10 118.2(9)
C10L C10G P10 121.5(9)
C10L C10G C10H 120.0
C10G C10L H10L 120.0
C10G C10L C10K 120.0
C10K C10L H10L 120.0
C10L C10K H10K 120.0
C10J C10K C10L 120.0
C10J C10K H10K 120.0
C10K C10J H10J 120.0
C10K C10J C10I 120.0
C10I C10J H10J 120.0
C10H C10I H10I 120.0
C10J C10I C10H 120.0
C10J C10I H10I 120.0
C12R C12Q H12Q 119.8
C12P C12Q C12R 120.5(17)
C12P C12Q H12Q 119.8
C14S C14T H14T 118.8
C14S C14T C14U 122.5(16)
C14U C14T H14T 118.8
C14S C14R H14R 119.6
C14Q C14R H14R 119.6
C14Q C14R C14S 120.7(15)
C14T C14S C14R 119.2(15)
C14T C14S H14S 120.4
C14R C14S H14S 120.4
C11B C11A C11F 120.0
C11B C11A P11 122.4(16)
C11F C11A P11 117.3(16)
C11A C11B H11B 120.0
C11A C11B C11C 120.0
C11C C11B H11B 120.0
C11B C11C H11C 120.0
C11B C11C C11D 120.0
C11D C11C H11C 120.0
C11C C11D H11D 120.0
C11E C11D C11C 120.0
C11E C11D H11D 120.0
C11D C11E H11E 120.0
C11D C11E C11F 120.0
C11F C11E H11E 120.0
C11A C11F H11F 120.0
C11E C11F C11A 120.0
C11E C11F H11F 120.0
C13F C13A P13 118(2)
C13F C13A C13B 120.0
C13B C13A P13 122(2)
C13A C13F H13F 120.0
C13E C13F C13A 120.0
C13E C13F H13F 120.0
C13F C13E H13E 120.0
C13F C13E C13D 120.0
C13D C13E H13E 120.0
C13E C13D H13D 120.0
C13C C13D C13E 120.0
C13C C13D H13D 120.0
C13D C13C H13C 120.0
C13B C13C C13D 120.0
C13B C13C H13C 120.0
C13A C13B H13B 120.0
C13C C13B C13A 120.0
C13C C13B H13B 120.0
C636 C635 C634 119.7(19)
C636 C635 H635 120.1
C634 C635 H635 120.1
C534 C535 H535 121.0
C536 C535 C534 118(2)
C536 C535 H535 121.0
C16M C16V C16U 120.0
C16M C16V C17V 120.3(7)
C16U C16V C17V 119.3(7)
C16V C16M P16 124.0(7)
C16N C16M P16 116.0(7)
C16N C16M C16V 120.0
C16M C16N H16N 120.0
C16M C16N C16O 120.0
C16O C16N H16N 120.0
C16N C16O H16O 120.0
C16P C16O C16N 120.0
C16P C16O H16O 120.0
C16U C16P C16O 120.0
C16Q C16P C16O 121(3)
C16Q C16P C16U 119(3)
C16V C16U C16T 119(3)
C16P C16U C16V 120.0
C16P C16U C16T 121(3)
C16P C16Q H16Q 119.2
C16R C16Q C16P 122(3)
C16R C16Q H16Q 119.2
C16Q C16R H16R 120.6
C16Q C16R C16S 119(3)
C16S C16R H16R 120.6
C16R C16S H16S 119.7
C16R C16S C16T 121(3)
C16T C16S H16S 119.7
C16U C16T H16T 120.8
C16S C16T C16U 118(3)
C16S C16T H16T 120.8
C14U C14V C14M 120.0
C14U C14V C15V 112(2)
C14M C14V C15V 127(2)
C14V C14U C14T 123.8(15)
C14V C14U C14P 120.0
C14P C14U C14T 116.0(15)
C14U C14P C14O 120.0
C14U C14P C14Q 123.6(15)
C14O C14P C14Q 116.1(15)
C14P C14O H14O 120.0
C14N C14O C14P 120.0
C14N C14O H14O 120.0
C14O C14N H14N 120.0
C14M C14N C14O 120.0
C14M C14N H14N 120.0
C14V C14M P14 123.7(9)
C14N C14M P14 116.3(9)
C14N C14M C14V 120.0
C14R C14Q C14P 117.9(16)
C14R C14Q H14Q 121.1
C14P C14Q H14Q 121.1
C412 C411 P4 118.9(9)
C412 C411 C416 120.0
C416 C411 P4 121.1(9)
C411 C412 H412 120.0
C413 C412 C411 120.0
C413 C412 H412 120.0
C412 C413 H413 120.0
C412 C413 C414 120.0
C414 C413 H413 120.0
C413 C414 H414 120.0
C415 C414 C413 120.0
C415 C414 H414 120.0
C414 C415 H415 120.0
C414 C415 C416 120.0
C416 C415 H415 120.0
C411 C416 H416 120.0
C415 C416 C411 120.0
C415 C416 H416 120.0
C432 C431 P4 114.9(15)
C432 C431 C440 120.0
C440 C431 P4 124.2(15)
C431 C432 H432 120.0
C433 C432 C431 120.0
C433 C432 H432 120.0
C432 C433 H433 120.0
C434 C433 C432 120.0
C434 C433 H433 120.0
C433 C434 C435 120(2)
C439 C434 C435 120(2)
C439 C434 C433 120.0
C434 C439 C438 119(2)
C440 C439 C438 121(2)
C440 C439 C434 120.0
C431 C440 C340 123.8(18)
C439 C440 C340 116.0(18)
C439 C440 C431 120.0
C15R C15Q H15Q 119.9
C15R C15Q C15P 120(3)
C15P C15Q H15Q 119.9
C15Q C15R H15R 120.3
C15Q C15R C15S 119(3)
C15S C15R H15R 120.3
C15R C15S H15S 119.7
C15R C15S C15T 121(3)
C15T C15S H15S 119.7
C15S C15T H15T 120.4
C15U C15T C15S 119(3)
C15U C15T H15T 120.4
C138 C137 C136 118.2(14)
C138 C137 H137 120.9
C136 C137 H137 120.9
C11A P11 Au11 108.7(11)
C11A P11 C11M 107.3(14)
C11A P11 C11G 107.6(16)
C11M P11 Au11 115.1(12)
C11G P11 Au11 111.3(12)
C11G P11 C11M 106.5(15)
C15F C15E H15E 120.0
C15F C15E C15D 120.0
C15D C15E H15E 120.0
C15E C15F H15F 120.0
C15E C15F C15A 120.0
C15A C15F H15F 120.0
C15F C15A P15 126(2)
C15F C15A C15B 120.0
C15B C15A P15 113(2)
C15A C15B H15B 120.0
C15C C15B C15A 120.0
C15C C15B H15B 120.0
C15B C15C H15C 120.0
C15B C15C C15D 120.0
C15D C15C H15C 120.0
C15E C15D H15D 120.0
C15C C15D C15E 120.0
C15C C15D H15D 120.0
C316 C311 P3 120.3(9)
C316 C311 C312 120.0
C312 C311 P3 119.7(9)
C311 C316 H316 120.0
C311 C316 C315 120.0
C315 C316 H316 120.0
C316 C315 H315 120.0
C314 C315 C316 120.0
C314 C315 H315 120.0
C315 C314 H314 120.0
C313 C314 C315 120.0
C313 C314 H314 120.0
C314 C313 H313 120.0
C314 C313 C312 120.0
C312 C313 H313 120.0
C311 C312 H312 120.0
C313 C312 C311 120.0
C313 C312 H312 120.0
C11M C11V C11U 120.0
C11M C11V C10V 120.1(8)
C11U C11V C10V 119.5(8)
C11V C11M P11 130.6(10)
C11V C11M C11N 120.0
C11N C11M P11 108.4(9)
C11M C11N H11N 120.0
C11O C11N C11M 120.0
C11O C11N H11N 120.0
C11N C11O H11O 120.0
C11P C11O C11N 120.0
C11P C11O H11O 120.0
C11O C11P C11U 120.0
C11O C11P C11Q 120(2)
C11U C11P C11Q 119(2)
C11V C11U C11T 120(2)
C11P C11U C11V 120.0
C11P C11U C11T 120(2)
C10U C10P C10O 120.0
C10U C10P C10Q 122(2)
C10O C10P C10Q 118(2)
C10P C10U C10T 117(2)
C10V C10U C10P 120.0
C10V C10U C10T 123(2)
C10U C10V C11V 117.7(10)
C10M C10V C11V 122.2(9)
C10M C10V C10U 120.0
C10V C10M P10 121.0(8)
C10V C10M C10N 120.0
C10N C10M P10 118.6(8)
C10M C10N H10N 120.0
C10M C10N C10O 120.0
C10O C10N H10N 120.0
C10P C10O H10O 120.0
C10N C10O C10P 120.0
C10N C10O H10O 120.0
C10P C10Q H10Q 121.0
C10R C10Q C10P 118(3)
C10R C10Q H10Q 121.0
C10Q C10R H10R 118.4
C10Q C10R C10S 123(3)
C10S C10R H10R 118.4
C10R C10S H10S 121.7
C10T C10S C10R 117(3)
C10T C10S H10S 121.7
C10U C10T H10T 118.5
C10S C10T C10U 123(3)
C10S C10T H10T 118.5
C11U C11T H11T 120.0
C11S C11T C11U 120(3)
C11S C11T H11T 120.0
C11T C11S H11S 120.0
C11T C11S C11R 120(3)
C11R C11S H11S 120.0
C11S C11R H11R 120.0
C11Q C11R C11S 120(3)
C11Q C11R H11R 120.0
C11P C11Q H11Q 120.0
C11R C11Q C11P 120(3)
C11R C11Q H11Q 120.0
C11L C11G P11 119.7(19)
C11L C11G C11H 120.0
C11H C11G P11 120.1(19)
C11G C11L H11L 120.0
C11K C11L C11G 120.0
C11K C11L H11L 120.0
C11L C11K H11K 120.0
C11J C11K C11L 120.0
C11J C11K H11K 120.0
C11K C11J H11J 120.0
C11K C11J C11I 120.0
C11I C11J H11J 120.0
C11J C11I H11I 120.0
C11H C11I C11J 120.0
C11H C11I H11I 120.0
C11G C11H H11H 120.0
C11I C11H C11G 120.0
C11I C11H H11H 120.0
C321 C322 H322 120.0
C321 C322 C323 120.0
C323 C322 H322 120.0
C322 C321 P3 118.8(9)
C322 C321 C326 120.0
C326 C321 P3 121.2(9)
C321 C326 H326 120.0
C321 C326 C325 120.0
C325 C326 H326 120.0
C326 C325 H325 120.0
C324 C325 C326 120.0
C324 C325 H325 120.0
C325 C324 H324 120.0
C323 C324 C325 120.0
C323 C324 H324 120.0
C322 C323 H323 120.0
C324 C323 C322 120.0
C324 C323 H323 120.0
C10B C10A P10 110.8(19)
C10B C10A C10F 120.0
C10F C10A P10 129.2(19)
C10A C10B H10B 120.0
C10C C10B C10A 120.0
C10C C10B H10B 120.0
C10B C10C H10C 120.0
C10D C10C C10B 120.0
C10D C10C H10C 120.0
C10C C10D H10D 120.0
C10E C10D C10C 120.0
C10E C10D H10D 120.0
C10D C10E H10E 120.0
C10D C10E C10F 120.0
C10F C10E H10E 120.0
C10A C10F H10F 120.0
C10E C10F C10A 120.0
C10E C10F H10F 120.0
C839 C838 H838 119.8
C837 C838 C839 120.5(19)
C837 C838 H838 119.8
C838 C837 H837 120.3
C838 C837 C836 119.5(19)
C836 C837 H837 120.3
C837 C836 H836 119.7
C835 C836 C837 120.5(19)
C835 C836 H836 119.7
C834 C835 H835 120.3
C836 C835 C834 119.4(19)
C836 C835 H835 120.3
C17R C17Q H17Q 120.4
C17R C17Q C17P 119.2(16)
C17P C17Q H17Q 120.4
C17Q C17R H17R 115.9
C17Q C17R C17S 128.3(16)
C17S C17R H17R 115.9
C17R C17S H17S 122.0
C17R C17S C17T 116.0(15)
C17T C17S H17S 122.0
C17S C17T H17T 122.4
C17S C17T C17U 115.1(15)
C17U C17T H17T 122.4
C17M C17N H17N 120.0
C17M C17N C17O 120.0
C17O C17N H17N 120.0
C17N C17M P17 109(2)
C17V C17M P17 130(2)
C17V C17M C17N 120.0
C17M C17V C16V 112(3)
C17M C17V C17U 120.0
C17U C17V C16V 128(3)
C17V C17U C17T 112.2(17)
C17P C17U C17T 127.8(17)
C17P C17U C17V 120.0
C17Q C17P C17U 113.5(16)
C17Q C17P C17O 126.5(16)
C17U C17P C17O 120.0
C17N C17O H17O 120.0
C17P C17O C17N 120.0
C17P C17O H17O 120.0
C15U C15V C14V 122(2)
C15U C15V C15M 120.0
C15M C15V C14V 118.2(19)
C15T C15U C15V 119.7(19)
C15T C15U C15P 120.2(19)
C15V C15U C15P 120.0
C15Q C15P C15U 120(2)
C15Q C15P C15O 120(2)
C15U C15P C15O 120.0
C15P C15O H15O 120.0
C15N C15O C15P 120.0
C15N C15O H15O 120.0
C15O C15N H15N 120.0
C15O C15N C15M 120.0
C15M C15N H15N 120.0
C15V C15M P15 121.3(9)
C15N C15M P15 118.4(9)
C15N C15M C15V 120.0
C15G C15L H15L 120.0
C15G C15L C15K 120.0
C15K C15L H15L 120.0
C15L C15G P15 119.2(9)
C15L C15G C15H 120.0
C15H C15G P15 120.8(9)
C15G C15H H15H 120.0
C15G C15H C15I 120.0
C15I C15H H15H 120.0
C15H C15I H15I 120.0
C15J C15I C15H 120.0
C15J C15I H15I 120.0
C15I C15J H15J 120.0
C15K C15J C15I 120.0
C15K C15J H15J 120.0
C15L C15K H15K 120.0
C15J C15K C15L 120.0
C15J C15K H15K 120.0
C426 C421 P4 114.8(16)
C426 C421 C422 120.0
C422 C421 P4 125.0(16)
C421 C426 H426 120.0
C425 C426 C421 120.0
C425 C426 H426 120.0
C426 C425 H425 120.0
C426 C425 C424 120.0
C424 C425 H425 120.0
C425 C424 H424 120.0
C423 C424 C425 120.0
C423 C424 H424 120.0
C424 C423 H423 120.0
C424 C423 C422 120.0
C422 C423 H423 120.0
C421 C422 H422 120.0
C423 C422 C421 120.0
C423 C422 H422 120.0

loop_
_geom_bond_atom_site_label_1
_geom_bond_atom_site_label_2
_geom_bond_distance
Au9 Au4 2.756(3)
Au9 Au1 2.738(3)
Au9 Au6 2.749(3)
Au9 Au7 2.779(3)
Au9 Au3 2.655(3)
Au9 Au8 2.775(3)
Au9 Au5 2.759(3)
Au9 Au2 2.659(3)
Au4 Au3 2.792(3)
Au4 Au8 2.800(3)
Au4 Au5 2.782(3)
Au4 P4 2.314(13)
Au1 Au6 2.767(3)
Au1 Au7 2.783(3)
Au1 Au2 2.798(3)
Au1 P1 2.275(13)
Au6 Au7 2.720(3)
Au6 Au5 2.959(3)
Au6 P6 2.242(16)
Au7 Au8 2.934(3)
Au7 Au5 2.853(3)
Au7 P7 2.330(18)
Au3 Au2 2.748(3)
Au3 P3 2.282(15)
Au8 Au5 2.699(3)
Au8 P8 2.291(15)
Au5 P5 2.288(14)
Au17 Au18 2.772(3)
Au17 Au14 2.706(3)
Au17 Au16 2.930(3)
Au17 Au13 2.784(3)
Au17 P17 2.290(16)
Au18 Au11 2.656(3)
Au18 Au14 2.762(3)
Au18 Au15 2.746(3)
Au18 Au16 2.746(3)
Au18 Au13 2.737(3)
Au18 Au12 2.647(3)
Au18 Au10 2.764(3)
Au11 Au12 2.749(3)
Au11 Au10 2.777(3)
Au11 P11 2.294(13)
Au2 P2 2.320(15)
Au14 Au15 2.939(3)
Au14 Au16 2.846(3)
Au14 Au13 2.766(3)
Au14 P14 2.308(15)
Au15 Au16 2.720(3)
Au15 Au10 2.807(3)
Au15 P15 2.281(14)
Au16 Au10 2.780(3)
Au16 P16 2.298(15)
Au13 Au12 2.809(3)
Au13 P13 2.299(14)
Au12 P12 2.333(13)
Au10 P10 2.333(15)
P1 C121 1.78(2)
P1 C111 1.82(3)
P1 C131 1.81(2)
P4 C411 1.80(3)
P4 C431 1.91(2)
P4 C421 1.72(2)
P8 C176 1.85(2)
P8 C821 1.90(3)
P8 C811 1.84(4)
P13 C13G 1.81(3)
P13 C13M 1.91(2)
P13 C13A 1.85(3)
P17 C17G 1.79(3)
P17 C17A 1.91(4)
P17 C17M 1.95(3)
P2 C211 1.87(3)
P2 C231 1.80(2)
P2 C221 1.82(8)
P16 C16A 1.88(4)
P16 C16G 1.84(4)
P16 C16M 1.97(3)
P12 C12A 1.80(3)
P12 C12G 1.80(3)
P12 C12M 1.90(2)
P7 C721 1.82(3)
P7 C711 1.78(5)
P7 C731 1.92(3)
P15 C15A 1.95(3)
P15 C15M 1.87(3)
P15 C15G 1.89(2)
P10 C10G 1.79(3)
P10 C10M 1.839(18)
P10 C10A 1.74(3)
P14 C14A 1.81(4)
P14 C14G 1.82(4)
P14 C14M 1.89(3)
P5 C531 1.86(3)
P5 C521 1.78(3)
P5 C511 1.85(5)
P6 C611 1.88(4)
P6 C621 1.83(3)
P6 C631 1.84(2)
P3 C331 1.94(2)
P3 C311 1.843(19)
P3 C321 1.85(3)
C13G C13L 1.3900
C13G C13H 1.3900
C13L H13L 0.9300
C13L C13K 1.3900
C13K H13K 0.9300
C13K C13J 1.3900
C13J H13J 0.9300
C13J C13I 1.3900
C13I H13I 0.9300
C13I C13H 1.3900
C13H H13H 0.9300
C14A C14B 1.3900
C14A C14F 1.3900
C14B H14B 0.9300
C14B C14C 1.3900
C14C H14C 0.9300
C14C C14D 1.3900
C14D H14D 0.9300
C14D C14E 1.3900
C14E H14E 0.9300
C14E C14F 1.3900
C14F H14F 0.9300
C531 C540 1.3900
C531 C532 1.3900
C540 C539 1.3900
C540 C640 1.58(3)
C539 C534 1.3900
C539 C538 1.40(2)
C534 C533 1.3900
C534 C535 1.40(2)
C533 H533 0.9300
C533 C532 1.3900
C532 H532 0.9300
C12A C12F 1.3900
C12A C12B 1.3900
C12F H12F 0.9300
C12F C12E 1.3900
C12E H12E 0.9300
C12E C12D 1.3900
C12D H12D 0.9300
C12D C12C 1.3900
C12C H12C 0.9300
C12C C12B 1.3900
C12B H12B 0.9300
C840 C839 1.3900
C840 C176 1.3900
C840 C740 1.60(3)
C839 C834 1.3900
C839 C838 1.3902(14)
C834 C833 1.3900
C834 C835 1.3902(14)
C833 H833 0.9300
C833 C832 1.3900
C832 H832 0.9300
C832 C176 1.3900
C611 C612 1.3900
C611 C616 1.3900
C612 H612 0.9300
C612 C613 1.3900
C613 H613 0.9300
C613 C614 1.3900
C614 H614 0.9300
C614 C615 1.3900
C615 H615 0.9300
C615 C616 1.3900
C616 H616 0.9300
C17G C17L 1.3900
C17G C17H 1.3900
C17L H17L 0.9300
C17L C17K 1.3900
C17K H17K 0.9300
C17K C17J 1.3900
C17J H17J 0.9300
C17J C17I 1.3900
C17I H17I 0.9300
C17I C17H 1.3900
C17H H17H 0.9300
C121 C126 1.3900
C121 C122 1.3900
C126 H126 0.9300
C126 C125 1.3900
C125 H125 0.9300
C125 C124 1.3900
C124 H124 0.9300
C124 C123 1.3900
C123 H123 0.9300
C123 C122 1.3900
C122 H122 0.9300
C211 C212 1.3900
C211 C216 1.3900
C212 H212 0.9300
C212 C213 1.3900
C213 H213 0.9300
C213 C214 1.3900
C214 H214 0.9300
C214 C215 1.3900
C215 H215 0.9300
C215 C216 1.3900
C216 H216 0.9300
C240 C239 1.3900
C240 C231 1.3900
C240 C140 1.578(15)
C239 C234 1.3900
C239 C238 1.3904(14)
C234 C233 1.3900
C234 C235 1.3903(14)
C233 H233 0.9300
C233 C232 1.3900
C232 H232 0.9300
C232 C231 1.3900
C221 C222 1.3900
C221 C226 1.3900
C222 H222 0.9300
C222 C223 1.3900
C223 H223 0.9300
C223 C224 1.3900
C224 H224 0.9300
C224 C225 1.3900
C225 H225 0.9300
C225 C226 1.3900
C226 H226 0.9300
C135 H135 0.9300
C135 C136 1.3900(10)
C135 C134 1.3899(14)
C138 H138 0.9300
C138 C139 1.3900(14)
C138 C137 1.3900(14)
C538 H538 0.9300
C538 C537 1.390(18)
C521 C526 1.3900
C521 C522 1.3900
C526 H526 0.9300
C526 C525 1.3900
C525 H525 0.9300
C525 C524 1.3900
C524 H524 0.9300
C524 C523 1.3900
C523 H523 0.9300
C523 C522 1.3900
C522 H522 0.9300
C14L H14L 0.9300
C14L C14K 1.3900
C14L C14G 1.3900
C14K H14K 0.9300
C14K C14J 1.3900
C14J H14J 0.9300
C14J C14I 1.3900
C14I H14I 0.9300
C14I C14H 1.3900
C14H H14H 0.9300
C14H C14G 1.3900
C537 H537 0.9300
C537 C536 1.39(2)
C16A C16B 1.3900
C16A C16F 1.3900
C16B H16B 0.9300
C16B C16C 1.3900
C16C H16C 0.9300
C16C C16D 1.3900
C16D H16D 0.9300
C16D C16E 1.3900
C16E H16E 0.9300
C16E C16F 1.3900
C16F H16F 0.9300
C340 C339 1.3900
C340 C331 1.3900
C340 C440 1.62(2)
C339 C334 1.3900
C339 C338 1.3908(14)
C334 C333 1.3900
C334 C335 1.3907(14)
C333 H333 0.9300
C333 C332 1.3900
C332 H332 0.9300
C332 C331 1.3900
C111 C116 1.3900
C111 C112 1.3900
C116 H116 0.9300
C116 C115 1.3900
C115 H115 0.9300
C115 C114 1.3900
C114 H114 0.9300
C114 C113 1.3900
C113 H113 0.9300
C113 C112 1.3900
C112 H112 0.9300
C337 H337 0.9300
C337 C338 1.3908(14)
C337 C336 1.3908(14)
C338 H338 0.9300
C438 H438 0.9300
C438 C437 1.38(3)
C438 C439 1.40(2)
C437 H437 0.9300
C437 C436 1.40(5)
C436 H436 0.9300
C436 C435 1.39(3)
C435 H435 0.9300
C435 C434 1.40(2)
C638 H638 0.9300
C638 C637 1.3901(13)
C638 C639 1.3901(14)
C336 H336 0.9300
C336 C335 1.3907(14)
C136 H136 0.9300
C136 C137 1.3900(14)
C140 C131 1.3900
C140 C139 1.3900
C131 C132 1.3900
C132 H132 0.9300
C132 C133 1.3900
C133 H133 0.9300
C133 C134 1.3900
C134 C139 1.3900
C536 H536 0.9300
C536 C535 1.39(2)
C721 C726 1.3900
C721 C722 1.3900
C726 H726 0.9300
C726 C725 1.3900
C725 H725 0.9300
C725 C724 1.3900
C724 H724 0.9300
C724 C723 1.3900
C723 H723 0.9300
C723 C722 1.3900
C722 H722 0.9300
C621 C626 1.3900
C621 C622 1.3900
C626 H626 0.9300
C626 C625 1.3900
C625 H625 0.9300
C625 C624 1.3900
C624 H624 0.9300
C624 C623 1.3900
C623 H623 0.9300
C623 C622 1.3900
C622 H622 0.9300
C637 H637 0.9300
C637 C636 1.3901(14)
C13M C13N 1.3900
C13M C13V 1.3900
C13N H13N 0.9300
C13N C13O 1.3900
C13O H13O 0.9300
C13O C13P 1.3900
C13P C13U 1.3900
C13P C13Q 1.3904(14)
C13U C13V 1.3900
C13U C13T 1.3906(14)
C13V C12V 1.60(3)
C636 H636 0.9300
C636 C635 1.3901(14)
C17A C17B 1.3900
C17A C17F 1.3900
C17B H17B 0.9300
C17B C17C 1.3900
C17C H17C 0.9300
C17C C17D 1.3900
C17D H17D 0.9300
C17D C17E 1.3900
C17E H17E 0.9300
C17E C17F 1.3900
C17F H17F 0.9300
C711 C716 1.3900
C711 C712 1.3900
C716 H716 0.9300
C716 C715 1.3900
C715 H715 0.9300
C715 C714 1.3900
C714 H714 0.9300
C714 C713 1.3900
C713 H713 0.9300
C713 C712 1.3900
C712 H712 0.9300
C12G C12L 1.3900
C12G C12H 1.3900
C12L H12L 0.9300
C12L C12K 1.3900
C12K H12K 0.9300
C12K C12J 1.3900
C12J H12J 0.9300
C12J C12I 1.3900
C12I H12I 0.9300
C12I C12H 1.3900
C12H H12H 0.9300
C640 C639 1.3900
C640 C631 1.3900
C639 C634 1.3900
C634 C633 1.3900
C634 C635 1.3901(14)
C633 H633 0.9300
C633 C632 1.3900
C632 H632 0.9300
C632 C631 1.3900
C12S H12S 0.9300
C12S C12T 1.3901(14)
C12S C12R 1.3901(14)
C821 C822 1.3900
C821 C826 1.3900
C822 H822 0.9300
C822 C823 1.3900
C823 H823 0.9300
C823 C824 1.3900
C824 H824 0.9300
C824 C825 1.3900
C825 H825 0.9300
C825 C826 1.3900
C826 H826 0.9300
C511 C512 1.3900
C511 C516 1.3900
C512 H512 0.9300
C512 C513 1.3900
C513 H513 0.9300
C513 C514 1.3900
C514 H514 0.9300
C514 C515 1.3900
C515 H515 0.9300
C515 C516 1.3900
C516 H516 0.9300
C235 H235 0.9300
C235 C236 1.3903(14)
C236 H236 0.9300
C236 C237 1.3904(14)
C237 H237 0.9300
C237 C238 1.3904(14)
C238 H238 0.9300
C12T H12T 0.9300
C12T C12U 1.3902(14)
C12R H12R 0.9300
C12R C12Q 1.3901(14)
C12P C12U 1.3900
C12P C12O 1.3900
C12P C12Q 1.3901(14)
C12U C12V 1.3900
C12V C12M 1.3900
C12M C12N 1.3900
C12N H12N 0.9300
C12N C12O 1.3900
C12O H12O 0.9300
C737 H737 0.9300
C737 C736 1.39(5)
C737 C738 1.38(3)
C736 H736 0.9300
C736 C735 1.39(2)
C738 H738 0.9300
C738 C739 1.41(3)
C735 H735 0.9300
C735 C734 1.37(2)
C13Q H13Q 0.9300
C13Q C13R 1.3905(14)
C13R H13R 0.9300
C13R C13S 1.3905(14)
C13S H13S 0.9300
C13S C13T 1.3905(14)
C13T H13T 0.9300
C740 C731 1.3900
C740 C739 1.3900
C731 C732 1.3900
C732 H732 0.9300
C732 C733 1.3900
C733 H733 0.9300
C733 C734 1.3900
C734 C739 1.3900
C16G C16H 1.3900
C16G C16L 1.3900
C16H H16H 0.9300
C16H C16I 1.3900
C16I H16I 0.9300
C16I C16J 1.3900
C16J H16J 0.9300
C16J C16K 1.3900
C16K H16K 0.9300
C16K C16L 1.3900
C16L H16L 0.9300
C811 C812 1.3900
C811 C816 1.3900
C812 H812 0.9300
C812 C813 1.3900
C813 H813 0.9300
C813 C814 1.3900
C814 H814 0.9300
C814 C815 1.3900
C815 H815 0.9300
C815 C816 1.3900
C816 H816 0.9300
C335 H335 0.9300
C10H H10H 0.9300
C10H C10G 1.3900
C10H C10I 1.3900
C10G C10L 1.3900
C10L H10L 0.9300
C10L C10K 1.3900
C10K H10K 0.9300
C10K C10J 1.3900
C10J H10J 0.9300
C10J C10I 1.3900
C10I H10I 0.9300
C12Q H12Q 0.9300
C14T H14T 0.9300
C14T C14S 1.39(2)
C14T C14U 1.396(18)
C14R H14R 0.9300
C14R C14S 1.40(2)
C14R C14Q 1.38(2)
C14S H14S 0.9300
C11A C11B 1.3900
C11A C11F 1.3900
C11A P11 1.82(2)
C11B H11B 0.9300
C11B C11C 1.3900
C11C H11C 0.9300
C11C C11D 1.3900
C11D H11D 0.9300
C11D C11E 1.3900
C11E H11E 0.9300
C11E C11F 1.3900
C11F H11F 0.9300
C13A C13F 1.3900
C13A C13B 1.3900
C13F H13F 0.9300
C13F C13E 1.3900
C13E H13E 0.9300
C13E C13D 1.3900
C13D H13D 0.9300
C13D C13C 1.3900
C13C H13C 0.9300
C13C C13B 1.3900
C13B H13B 0.9300
C635 H635 0.9300
C535 H535 0.9300
C16V C16M 1.3900
C16V C16U 1.3900
C16V C17V 1.63(2)
C16M C16N 1.3900
C16N H16N 0.9300
C16N C16O 1.3900
C16O H16O 0.9300
C16O C16P 1.3900
C16P C16U 1.3900
C16P C16Q 1.39(3)
C16U C16T 1.41(3)
C16Q H16Q 0.9300
C16Q C16R 1.38(3)
C16R H16R 0.9300
C16R C16S 1.39(3)
C16S H16S 0.9300
C16S C16T 1.40(3)
C16T H16T 0.9300
C14V C14U 1.3900
C14V C14M 1.3900
C14V C15V 1.58(2)
C14U C14P 1.3900
C14P C14O 1.3900
C14P C14Q 1.40(2)
C14O H14O 0.9300
C14O C14N 1.3900
C14N H14N 0.9300
C14N C14M 1.3900
C14Q H14Q 0.9300
C411 C412 1.3900
C411 C416 1.3900
C412 H412 0.9300
C412 C413 1.3900
C413 H413 0.9300
C413 C414 1.3900
C414 H414 0.9300
C414 C415 1.3900
C415 H415 0.9300
C415 C416 1.3900
C416 H416 0.9300
C431 C432 1.3900
C431 C440 1.3900
C432 H432 0.9300
C432 C433 1.3900
C433 H433 0.9300
C433 C434 1.3900
C434 C439 1.3900
C439 C440 1.3900
C15Q H15Q 0.9300
C15Q C15R 1.387(19)
C15Q C15P 1.39(2)
C15R H15R 0.9300
C15R C15S 1.39(3)
C15S H15S 0.9300
C15S C15T 1.40(2)
C15T H15T 0.9300
C15T C15U 1.380(18)
C137 H137 0.9300
P11 C11M 1.89(2)
P11 C11G 1.83(3)
C15E H15E 0.9300
C15E C15F 1.3900
C15E C15D 1.3900
C15F H15F 0.9300
C15F C15A 1.3900
C15A C15B 1.3900
C15B H15B 0.9300
C15B C15C 1.3900
C15C H15C 0.9300
C15C C15D 1.3900
C15D H15D 0.9300
C311 C316 1.3900
C311 C312 1.3900
C316 H316 0.9300
C316 C315 1.3900
C315 H315 0.9300
C315 C314 1.3900
C314 H314 0.9300
C314 C313 1.3900
C313 H313 0.9300
C313 C312 1.3900
C312 H312 0.9300
C11V C11M 1.3900
C11V C11U 1.3900
C11V C10V 1.564(13)
C11M C11N 1.3900
C11N H11N 0.9300
C11N C11O 1.3900
C11O H11O 0.9300
C11O C11P 1.3900
C11P C11U 1.3900
C11P C11Q 1.40(3)
C11U C11T 1.39(3)
C10P C10U 1.3900
C10P C10O 1.3900
C10P C10Q 1.40(3)
C10U C10V 1.3900
C10U C10T 1.41(3)
C10V C10M 1.3900
C10M C10N 1.3900
C10N H10N 0.9300
C10N C10O 1.3900
C10O H10O 0.9300
C10Q H10Q 0.9300
C10Q C10R 1.37(7)
C10R H10R 0.9300
C10R C10S 1.40(7)
C10S H10S 0.9300
C10S C10T 1.39(3)
C10T H10T 0.9300
C11T H11T 0.9300
C11T C11S 1.38(6)
C11S H11S 0.9300
C11S C11R 1.40(3)
C11R H11R 0.9300
C11R C11Q 1.39(3)
C11Q H11Q 0.9300
C11G C11L 1.3900
C11G C11H 1.3900
C11L H11L 0.9300
C11L C11K 1.3900
C11K H11K 0.9300
C11K C11J 1.3900
C11J H11J 0.9300
C11J C11I 1.3900
C11I H11I 0.9300
C11I C11H 1.3900
C11H H11H 0.9300
C322 H322 0.9300
C322 C321 1.3900
C322 C323 1.3900
C321 C326 1.3900
C326 H326 0.9300
C326 C325 1.3900
C325 H325 0.9300
C325 C324 1.3900
C324 H324 0.9300
C324 C323 1.3900
C323 H323 0.9300
C10A C10B 1.3900
C10A C10F 1.3900
C10B H10B 0.9300
C10B C10C 1.3900
C10C H10C 0.9300
C10C C10D 1.3900
C10D H10D 0.9300
C10D C10E 1.3900
C10E H10E 0.9300
C10E C10F 1.3900
C10F H10F 0.9300
C838 H838 0.9300
C838 C837 1.3902(14)
C837 H837 0.9300
C837 C836 1.3902(14)
C836 H836 0.9300
C836 C835 1.3902(14)
C835 H835 0.9300
C17Q H17Q 0.9300
C17Q C17R 1.34(2)
C17Q C17P 1.374(18)
C17R H17R 0.9300
C17R C17S 1.35(2)
C17S H17S 0.9300
C17S C17T 1.39(2)
C17T H17T 0.9300
C17T C17U 1.399(18)
C17N H17N 0.9300
C17N C17M 1.3900
C17N C17O 1.3900
C17M C17V 1.3900
C17V C17U 1.3900
C17U C17P 1.3900
C17P C17O 1.3900
C17O H17O 0.9300
C15V C15U 1.3900
C15V C15M 1.3900
C15U C15P 1.3900
C15P C15O 1.3900
C15O H15O 0.9300
C15O C15N 1.3900
C15N H15N 0.9300
C15N C15M 1.3900
C15L H15L 0.9300
C15L C15G 1.3900
C15L C15K 1.3900
C15G C15H 1.3900
C15H H15H 0.9300
C15H C15I 1.3900
C15I H15I 0.9300
C15I C15J 1.3900
C15J H15J 0.9300
C15J C15K 1.3900
C15K H15K 0.9300
C421 C426 1.3900
C421 C422 1.3900
C426 H426 0.9300
C426 C425 1.3900
C425 H425 0.9300
C425 C424 1.3900
C424 H424 0.9300
C424 C423 1.3900
C423 H423 0.9300
C423 C422 1.3900
C422 H422 0.9300

loop_
_platon_squeeze_void_nr
_platon_squeeze_void_average_x
_platon_squeeze_void_average_y
_platon_squeeze_void_average_z
_platon_squeeze_void_volume
_platon_squeeze_void_count_electrons
_platon_squeeze_void_content
1 1.004 0.242 0.003 6491 3733 ' '
